data_1575896
loop_
_publ_author_name
'Qiu, Shuhai'
'Zhang, Li'
'Qu, Da-Hui'
'Wang, Zhaohui'

_publ_section_title
;
 Supercycloalkanes: dihydropyrazine-embedded macrocycles with flexible
 conformations resembling cycloalkanes
;
_journal_issue 43
_journal_name_full 'Chemical Science'
_journal_page_first 20464
_journal_page_last 20472
_journal_paper_doi 10.1039/D5SC06636K
_journal_volume 16
_journal_year 2025
_chemical_formula_sum 'C220.092 H180.075 N8'
_chemical_formula_weight 2937.081
_chemical_name_systematic DPP-Q-2
_space_group_IT_number 14
_space_group_name_Hall '-P 2ybc'
_space_group_name_H-M_alt 'P 1 21/c 1'
_symmetry_Int_Tables_number 14
_symmetry_space_group_name_Hall '-P 2ybc'
_symmetry_space_group_name_H-M 'P 1 21/c 1'
_audit_creation_date 2024-01-09
_audit_creation_method 'Olex2 1.5'
_audit_update_record
;
2025-01-18 deposited with the CCDC.	2025-09-26 downloaded from the CCDC.
;
_cell_angle_alpha 90.000
_cell_angle_beta 93.829(3)
_cell_angle_gamma 90.000
_cell_formula_units_Z 4
_cell_length_a 19.0391(8)
_cell_length_b 36.5284(14)
_cell_length_c 38.0565(16)
_cell_volume 26408.0(19)
_refine_ls_R_factor_all 0.169
_cod_data_source_file d5sc06636k2.cif
_cod_data_source_block cu_20231220_zm_
_cod_depositor_comments 'Adding full bibliography for 1575895--1575899.cif.'
_cod_original_sg_symbol_Hall -P_2ybc
_cod_original_formula_sum 'N8 C220.092 H180.075'
_cod_database_code 1575896

loop_
_symmetry_equiv_pos_site_id
_symmetry_equiv_pos_as_xyz
1 x,y,z
2 -x,1/2+y,1/2-z
3 -x,-y,-z
4 x,1/2-y,1/2+z

loop_
_atom_site_aniso_label
_atom_site_aniso_U_11
_atom_site_aniso_U_22
_atom_site_aniso_U_33
_atom_site_aniso_U_12
_atom_site_aniso_U_13
_atom_site_aniso_U_23
N1 0.065(2) 0.068(2) 0.121(3) 0.0006(17) 0.002(2) -0.002(2)
C1 0.082(3) 0.059(2) 0.124(4) 0.007(2) 0.008(3) 0.007(3)
N2 0.084(2) 0.062(2) 0.120(3) 0.0062(18) 0.015(2) 0.015(2)
C2 0.067(3) 0.070(3) 0.135(4) -0.005(2) 0.013(3) 0.010(3)
N3 0.088(2) 0.066(2) 0.083(3) 0.0076(18) 0.005(2) 0.0041(18)
C3 0.091(3) 0.082(3) 0.118(4) 0.001(3) 0.011(3) 0.003(3)
C4 0.093(4) 0.091(3) 0.139(5) -0.015(3) 0.015(4) 0.002(3)
N4 0.083(2) 0.072(2) 0.085(3) 0.0128(19) 0.008(2) 0.0032(19)
N5 0.081(3) 0.085(3) 0.113(3) 0.017(2) 0.004(2) 0.014(2)
C5 0.121(5) 0.134(5) 0.119(5) -0.008(4) 0.030(4) 0.002(4)
C6 0.168(6) 0.147(6) 0.135(6) 0.002(5) -0.002(5) 0.035(5)
N6 0.078(2) 0.085(3) 0.108(3) 0.020(2) 0.012(2) 0.007(2)
N7 0.101(3) 0.084(3) 0.097(3) 0.011(2) 0.004(2) -0.003(2)
C7 0.152(6) 0.164(6) 0.114(5) -0.051(5) 0.002(4) -0.004(4)
N8 0.099(3) 0.084(3) 0.101(3) 0.009(2) -0.001(2) -0.018(2)
C8 0.148(6) 0.267(10) 0.136(6) -0.059(6) 0.031(5) -0.004(6)
C9 0.093(4) 0.108(4) 0.137(5) -0.007(3) 0.023(4) 0.004(4)
C10 0.074(3) 0.090(3) 0.129(4) 0.001(2) 0.013(3) 0.006(3)
C11 0.086(4) 0.105(4) 0.166(6) 0.012(3) 0.019(4) 0.001(4)
C12 0.074(3) 0.120(4) 0.166(6) 0.014(3) 0.005(4) 0.018(4)
C13 0.096(4) 0.107(4) 0.144(5) 0.012(3) -0.001(4) 0.027(4)
C14 0.071(3) 0.087(3) 0.125(4) 0.007(2) 0.003(3) 0.017(3)
C15 0.088(3) 0.074(3) 0.136(4) 0.001(2) 0.005(3) 0.009(3)
C16 0.080(3) 0.092(3) 0.129(4) 0.004(3) 0.004(3) 0.034(3)
C17 0.070(3) 0.064(2) 0.115(4) 0.001(2) 0.005(3) 0.015(3)
C18 0.084(3) 0.132(4) 0.127(4) 0.006(3) -0.002(3) 0.031(4)
C19 0.113(5) 0.171(6) 0.131(5) 0.013(4) -0.007(4) 0.036(5)
C20 0.106(4) 0.162(6) 0.144(6) 0.006(4) -0.020(4) 0.028(5)
C25 0.073(3) 0.058(2) 0.124(4) -0.004(2) 0.015(3) -0.001(3)
C26 0.074(3) 0.057(2) 0.134(4) 0.000(2) 0.001(3) -0.001(3)
C27 0.097(3) 0.072(3) 0.120(4) 0.001(3) 0.002(3) -0.011(3)
C28 0.115(4) 0.075(3) 0.137(5) 0.017(3) -0.027(4) -0.008(3)
C33 0.087(3) 0.082(3) 0.164(5) 0.007(3) -0.014(4) 0.007(4)
C34 0.073(3) 0.068(3) 0.140(5) 0.007(2) 0.005(3) -0.002(3)
C35 0.077(3) 0.089(4) 0.187(6) 0.001(3) -0.002(4) 0.001(4)
C36 0.086(4) 0.094(4) 0.166(6) 0.025(3) 0.025(4) 0.003(4)
C37 0.093(4) 0.084(3) 0.132(5) -0.006(3) 0.014(3) 0.000(3)
C38 0.068(3) 0.061(2) 0.132(4) 0.003(2) 0.012(3) 0.000(3)
C39 0.075(3) 0.059(2) 0.131(4) -0.007(2) 0.012(3) -0.002(3)
C40 0.096(3) 0.064(3) 0.120(4) -0.008(2) 0.023(3) 0.002(3)
C41 0.070(3) 0.058(2) 0.118(4) 0.000(2) 0.008(3) 0.006(3)
C42 0.101(4) 0.075(3) 0.124(4) 0.015(3) 0.015(3) 0.007(3)
C43 0.141(5) 0.096(4) 0.118(5) -0.004(4) 0.018(4) 0.005(3)
C44 0.115(4) 0.087(4) 0.171(6) 0.024(3) 0.042(4) 0.006(4)
C49 0.082(3) 0.070(3) 0.122(4) 0.008(2) 0.015(3) 0.015(3)
C50 0.096(3) 0.076(3) 0.138(4) 0.017(3) 0.027(3) 0.018(3)
C51 0.103(4) 0.081(3) 0.124(4) 0.002(3) 0.034(3) 0.014(3)
C52 0.100(3) 0.067(3) 0.110(4) 0.009(2) 0.023(3) 0.019(3)
C53 0.116(4) 0.079(3) 0.143(5) 0.023(3) 0.030(4) 0.024(3)
C54 0.116(4) 0.077(3) 0.146(5) 0.013(3) 0.043(3) 0.029(3)
C55 0.090(3) 0.066(3) 0.114(4) 0.002(2) 0.014(3) 0.012(3)
C56 0.097(3) 0.082(3) 0.091(3) 0.003(3) 0.018(3) 0.010(3)
C57 0.101(3) 0.065(3) 0.081(3) 0.008(2) 0.018(3) 0.002(2)
C58 0.085(3) 0.058(2) 0.097(3) 0.001(2) 0.005(2) 0.005(2)
C59 0.124(4) 0.074(3) 0.081(3) 0.003(3) 0.014(3) 0.000(2)
C60 0.129(4) 0.062(3) 0.095(4) 0.002(3) 0.015(3) 0.004(2)
C61 0.078(3) 0.062(2) 0.079(3) 0.002(2) 0.004(2) 0.005(2)
C62 0.083(3) 0.057(2) 0.095(3) 0.005(2) 0.009(2) 0.008(2)
C63 0.094(3) 0.060(2) 0.101(3) 0.002(2) 0.010(3) 0.001(2)
C64 0.091(3) 0.077(3) 0.120(4) 0.007(3) 0.027(3) 0.008(3)
C69 0.096(3) 0.079(3) 0.124(4) 0.012(3) 0.035(3) 0.005(3)
C70 0.097(3) 0.067(3) 0.118(4) 0.011(3) 0.010(3) 0.000(3)
C71 0.092(3) 0.064(3) 0.100(3) 0.010(2) 0.013(3) 0.008(2)
C72 0.085(3) 0.060(2) 0.109(3) 0.003(2) 0.002(3) 0.005(2)
C73 0.104(4) 0.064(3) 0.115(4) -0.001(3) -0.004(3) 0.001(3)
C74 0.120(4) 0.064(3) 0.138(5) -0.007(3) 0.011(4) -0.013(3)
C75 0.108(4) 0.072(3) 0.132(4) 0.004(3) 0.022(3) -0.014(3)
C76 0.113(4) 0.077(3) 0.145(5) -0.009(3) 0.006(4) -0.012(3)
C77 0.098(4) 0.084(3) 0.123(4) -0.013(3) 0.000(3) 0.005(3)
C78 0.092(3) 0.079(3) 0.113(4) 0.006(3) 0.006(3) 0.006(3)
C79 0.085(3) 0.073(3) 0.093(3) 0.002(2) -0.001(3) 0.010(2)
C80 0.086(3) 0.066(2) 0.087(3) 0.009(2) 0.001(2) 0.009(2)
C85 0.086(3) 0.064(2) 0.076(3) 0.008(2) 0.009(2) 0.006(2)
C86 0.091(3) 0.070(3) 0.091(3) 0.002(2) 0.008(3) 0.002(2)
C87 0.097(3) 0.084(3) 0.087(3) -0.006(3) 0.011(3) 0.004(2)
C88 0.097(4) 0.097(3) 0.097(4) -0.008(3) 0.003(3) 0.006(3)
C93 0.115(4) 0.103(4) 0.095(4) -0.013(3) -0.005(3) -0.008(3)
C94 0.096(3) 0.092(3) 0.088(3) -0.003(3) 0.010(3) 0.002(3)
C95 0.117(4) 0.110(4) 0.078(3) 0.005(3) 0.001(3) -0.007(3)
C96 0.111(4) 0.120(4) 0.084(4) 0.005(3) 0.014(3) 0.002(3)
C97 0.104(4) 0.084(3) 0.099(4) 0.007(3) 0.009(3) 0.001(3)
C98 0.090(3) 0.076(3) 0.086(3) 0.010(2) 0.017(3) 0.004(2)
C99 0.093(3) 0.072(3) 0.082(3) 0.006(2) 0.006(3) 0.001(2)
C100 0.091(3) 0.078(3) 0.090(3) 0.011(2) 0.008(3) 0.004(2)
C101 0.078(3) 0.069(3) 0.086(3) 0.014(2) 0.006(2) 0.008(2)
C102 0.091(3) 0.104(4) 0.098(4) 0.005(3) 0.021(3) 0.005(3)
C103 0.093(4) 0.115(4) 0.114(4) 0.008(3) 0.018(3) 0.001(3)
C104 0.097(4) 0.125(4) 0.108(4) 0.015(3) 0.036(3) 0.006(3)
C109 0.087(3) 0.078(3) 0.091(3) 0.008(2) 0.004(3) 0.004(2)
C110 0.116(4) 0.084(3) 0.097(4) 0.023(3) -0.004(3) -0.010(3)
C111 0.131(4) 0.083(3) 0.113(4) 0.025(3) -0.026(3) -0.004(3)
C112 0.109(4) 0.101(4) 0.120(4) 0.031(3) -0.021(3) 0.007(3)
C113 0.125(4) 0.084(3) 0.115(4) 0.035(3) -0.015(3) -0.009(3)
C114 0.108(4) 0.090(3) 0.098(4) 0.022(3) -0.010(3) -0.004(3)
C115 0.107(4) 0.088(4) 0.125(4) 0.017(3) -0.013(3) 0.003(3)
C116 0.121(4) 0.087(4) 0.157(5) 0.020(3) -0.035(4) 0.003(3)
C117 0.120(4) 0.097(4) 0.130(4) 0.023(3) -0.020(3) 0.013(3)
C118 0.104(4) 0.085(3) 0.114(4) 0.022(3) 0.000(3) 0.009(3)
C119 0.087(3) 0.086(3) 0.098(4) 0.023(3) 0.009(3) 0.016(3)
C120 0.098(4) 0.091(3) 0.114(4) 0.017(3) 0.003(3) 0.009(3)
C121 0.138(5) 0.113(4) 0.112(4) 0.009(4) 0.023(4) 0.010(4)
C122 0.189(7) 0.116(5) 0.125(5) -0.011(5) 0.034(5) 0.031(4)
C127 0.132(5) 0.111(4) 0.119(5) 0.002(4) 0.018(4) 0.016(4)
C128 0.094(4) 0.105(4) 0.137(5) 0.011(3) 0.018(4) 0.030(4)
C129 0.101(4) 0.106(4) 0.165(6) 0.002(3) 0.029(4) 0.028(4)
C130 0.095(4) 0.113(4) 0.168(6) 0.003(3) 0.006(4) 0.009(4)
C131 0.082(3) 0.114(4) 0.130(5) 0.010(3) 0.011(3) 0.012(4)
C132 0.083(3) 0.092(3) 0.114(4) 0.014(3) 0.004(3) 0.012(3)
C133 0.090(3) 0.091(3) 0.125(4) 0.016(3) 0.017(3) 0.017(3)
C134 0.090(3) 0.092(3) 0.111(4) 0.012(3) 0.011(3) 0.004(3)
C135 0.088(3) 0.090(3) 0.104(4) 0.021(3) 0.008(3) 0.012(3)
C136 0.095(4) 0.119(4) 0.101(4) 0.011(3) 0.004(3) 0.006(3)
C137 0.101(4) 0.127(5) 0.113(4) 0.008(3) -0.004(4) 0.009(4)
C138 0.097(4) 0.138(5) 0.141(5) 0.013(4) -0.007(4) 0.001(4)
C139 0.129(5) 0.147(6) 0.115(5) -0.001(5) -0.012(4) 0.000(4)
C143 0.076(3) 0.089(3) 0.107(4) 0.027(2) -0.001(3) 0.008(3)
C144 0.074(3) 0.086(3) 0.122(4) 0.024(2) 0.003(3) 0.006(3)
C145 0.094(3) 0.104(4) 0.121(4) 0.030(3) -0.013(3) -0.002(3)
C146 0.105(4) 0.105(4) 0.115(4) 0.024(3) -0.015(3) -0.004(4)
C151 0.106(4) 0.103(4) 0.157(6) 0.024(3) -0.016(4) -0.027(4)
C152 0.087(3) 0.102(4) 0.147(5) 0.024(3) 0.004(4) -0.002(4)
C153 0.067(3) 0.087(3) 0.137(5) 0.025(2) 0.001(3) -0.006(3)
C154 0.070(3) 0.098(4) 0.128(4) 0.021(3) 0.015(3) 0.015(3)
C155 0.082(3) 0.099(4) 0.140(5) 0.014(3) 0.018(3) 0.015(4)
C156 0.097(4) 0.108(5) 0.190(6) 0.009(3) 0.033(5) 0.016(5)
C157 0.106(4) 0.096(4) 0.168(6) -0.008(3) 0.010(4) -0.004(5)
C158 0.097(4) 0.112(4) 0.155(6) 0.025(3) 0.041(4) 0.028(4)
C159 0.108(4) 0.119(5) 0.134(5) 0.041(4) 0.033(4) 0.027(4)
C160 0.094(3) 0.109(4) 0.118(4) 0.028(3) 0.020(3) 0.007(3)
C161 0.077(3) 0.086(3) 0.114(4) 0.020(2) 0.011(3) 0.008(3)
C162 0.069(3) 0.093(3) 0.102(4) 0.027(2) 0.008(2) 0.001(3)
C167 0.082(3) 0.096(3) 0.099(3) 0.020(3) 0.011(3) -0.003(3)
C170 0.094(4) 0.105(4) 0.112(4) 0.022(3) 0.006(3) -0.007(3)
C173 0.111(4) 0.105(4) 0.103(4) 0.018(3) 0.013(3) -0.012(3)
C174 0.136(5) 0.130(5) 0.101(4) 0.054(4) 0.004(3) -0.005(3)
C175 0.126(4) 0.116(4) 0.099(4) 0.046(3) 0.001(3) -0.002(3)
C176 0.102(3) 0.080(3) 0.107(4) 0.020(3) 0.001(3) -0.008(3)
C177 0.154(5) 0.120(4) 0.107(4) 0.055(4) -0.004(4) -0.015(3)
C178 0.153(5) 0.131(5) 0.127(5) 0.064(4) 0.005(4) 0.000(4)
C179 0.090(3) 0.081(3) 0.114(4) 0.022(3) 0.002(3) -0.013(3)
C180 0.104(4) 0.073(3) 0.099(3) 0.003(3) 0.009(3) -0.004(3)
C181 0.102(4) 0.097(4) 0.119(4) 0.010(3) 0.017(3) 0.004(3)
C182 0.125(5) 0.109(4) 0.136(5) -0.023(4) 0.020(4) 0.012(4)
C187 0.105(4) 0.094(4) 0.132(5) 0.006(3) 0.006(4) 0.022(3)
C188 0.109(4) 0.078(3) 0.116(4) 0.012(3) 0.010(3) 0.007(3)
C189 0.122(4) 0.086(3) 0.143(5) 0.017(3) 0.006(4) 0.014(3)
C190 0.107(4) 0.094(4) 0.138(5) 0.018(3) 0.002(4) 0.013(3)
C191 0.099(4) 0.074(3) 0.126(4) 0.013(3) 0.005(3) -0.003(3)
C192 0.097(3) 0.069(3) 0.104(4) 0.012(3) 0.002(3) -0.011(3)
C193 0.091(3) 0.071(3) 0.113(4) 0.012(2) 0.010(3) -0.009(3)
C194 0.084(3) 0.071(3) 0.118(4) 0.003(2) 0.001(3) -0.010(3)
C195 0.106(4) 0.058(2) 0.106(4) 0.004(2) -0.001(3) -0.003(2)
C196 0.098(4) 0.069(3) 0.135(4) 0.005(3) -0.008(3) 0.004(3)
C197 0.096(4) 0.077(3) 0.144(5) -0.005(3) 0.008(3) -0.012(3)
C198 0.095(4) 0.087(3) 0.146(5) 0.015(3) -0.006(3) -0.012(3)
C203 0.094(3) 0.085(3) 0.104(4) 0.003(3) 0.005(3) -0.011(3)
C204 0.095(3) 0.109(4) 0.098(4) -0.004(3) 0.010(3) -0.021(3)
C205 0.120(4) 0.132(5) 0.105(4) -0.015(4) 0.009(3) -0.018(3)
C206 0.124(5) 0.177(6) 0.133(5) -0.040(5) 0.007(4) -0.023(5)
C207 0.110(4) 0.064(3) 0.105(4) 0.006(2) -0.003(3) -0.004(3)
C208 0.127(4) 0.091(4) 0.102(4) 0.013(3) -0.010(3) -0.004(3)
C209 0.135(4) 0.070(3) 0.110(4) 0.010(3) -0.017(3) 0.001(3)
C210 0.113(4) 0.064(3) 0.119(4) 0.008(3) -0.009(3) 0.000(3)
C211 0.133(4) 0.088(4) 0.114(4) 0.006(3) -0.016(3) -0.018(3)
C212 0.130(4) 0.070(3) 0.117(4) 0.004(3) -0.016(3) 0.003(3)
C213 0.094(3) 0.073(3) 0.120(4) 0.003(3) -0.009(3) -0.006(3)
C214 0.116(4) 0.075(3) 0.160(5) 0.011(3) 0.033(4) -0.011(3)
C215 0.087(3) 0.078(3) 0.154(5) -0.006(3) 0.010(3) -0.003(3)
C216 0.086(3) 0.063(3) 0.114(4) 0.006(2) 0.011(3) 0.006(2)
C217 0.080(3) 0.082(3) 0.144(4) 0.002(3) 0.000(3) -0.008(3)
C218 0.098(4) 0.079(3) 0.163(5) -0.002(3) -0.012(3) -0.010(3)
C219 0.109(4) 0.082(3) 0.095(4) 0.007(3) 0.008(3) -0.018(3)
C220 0.121(4) 0.113(4) 0.109(4) -0.005(3) 0.008(4) 0.006(3)
C221 0.116(5) 0.127(5) 0.151(6) -0.008(4) 0.010(4) -0.013(4)
C222 0.128(5) 0.164(6) 0.136(5) -0.009(4) 0.026(4) -0.023(5)
C231 0.111(4) 0.092(4) 0.153(5) 0.023(3) -0.021(4) 0.006(4)
C232 0.101(4) 0.090(3) 0.143(5) 0.025(3) -0.011(3) 0.013(3)
C240 0.143(5) 0.223(7) 0.116(5) -0.057(5) 0.000(4) -0.025(5)
C241 0.139(5) 0.191(6) 0.108(5) -0.018(5) 0.017(4) -0.034(4)
C243 0.161(6) 0.223(8) 0.122(6) -0.063(6) 0.009(5) -0.031(5)
C244 0.154(6) 0.217(8) 0.127(5) -0.020(6) 0.017(5) -0.032(5)
C245 0.138(5) 0.148(5) 0.110(5) -0.010(4) 0.010(4) -0.028(4)
C247 0.121(4) 0.120(4) 0.098(4) 0.000(3) 0.021(3) -0.023(3)
C248 0.104(4) 0.136(5) 0.107(4) -0.006(3) -0.006(3) -0.030(4)
C249 0.097(4) 0.087(3) 0.114(4) 0.002(3) -0.003(3) -0.012(3)
C21 0.118(9) 0.192(11) 0.149(10) 0.004(10) -0.025(8) 0.032(9)
C22 0.184(11) 0.181(12) 0.131(10) -0.012(10) -0.024(8) 0.05(1)
C23 0.266(18) 0.171(13) 0.13(1) 0.011(13) -0.060(12) -0.025(10)
C24 0.209(14) 0.25(2) 0.167(18) 0.041(13) -0.072(11) 0.006(14)
C29 0.151(10) 0.100(8) 0.136(9) 0.021(9) -0.024(9) -0.013(8)
C30 0.174(13) 0.180(12) 0.146(11) 0.052(11) -0.036(12) -0.040(9)
C31 0.177(11) 0.144(10) 0.146(9) 0.033(10) -0.009(9) 0.008(9)
C32 0.154(10) 0.190(12) 0.166(10) 0.050(9) -0.069(8) -0.015(10)
C45 0.162(10) 0.110(8) 0.128(9) 0.018(8) 0.018(8) 0.003(8)
C46 0.226(15) 0.183(13) 0.172(12) -0.009(12) 0.012(13) 0.016(10)
C47 0.221(14) 0.208(14) 0.154(10) -0.011(13) -0.022(10) -0.027(10)
C48 0.222(14) 0.249(15) 0.173(12) 0.086(13) -0.008(12) -0.069(12)
C65 0.088(7) 0.094(8) 0.148(9) 0.011(7) 0.027(7) -0.004(8)
C66 0.135(9) 0.120(8) 0.221(12) -0.014(6) 0.077(9) 0.042(9)
C67 0.117(8) 0.188(12) 0.199(12) -0.010(8) 0.020(8) -0.015(10)
C68 0.127(9) 0.126(8) 0.203(13) 0.005(6) 0.069(9) -0.005(9)
C81 0.095(8) 0.107(8) 0.159(10) -0.002(7) 0.000(7) -0.012(8)
C82 0.098(7) 0.145(9) 0.191(12) -0.010(7) -0.012(10) 0.032(10)
C83 0.136(15) 0.203(18) 0.170(13) -0.043(12) 0.006(10) 0.006(11)
C84 0.102(9) 0.089(7) 0.241(17) -0.024(7) -0.010(9) -0.003(8)
C89 0.092(7) 0.119(8) 0.100(7) -0.018(6) -0.009(6) 0.021(6)
C90 0.113(8) 0.132(10) 0.153(10) -0.007(8) 0.027(7) 0.004(8)
C91 0.083(5) 0.129(7) 0.140(7) -0.017(5) 0.005(5) -0.002(6)
C92 0.088(6) 0.158(10) 0.118(8) -0.016(7) 0.003(5) 0.022(7)
C105 0.087(7) 0.179(10) 0.123(10) -0.007(8) 0.028(7) -0.004(9)
C106 0.088(6) 0.201(12) 0.214(12) 0.008(7) 0.057(8) -0.035(10)
C107 0.087(7) 0.192(12) 0.138(9) -0.013(9) 0.013(6) -0.003(9)
C108 0.114(8) 0.154(11) 0.206(13) -0.011(9) 0.045(8) 0.013(11)
C123 0.208(11) 0.153(10) 0.113(9) 0.004(10) 0.019(9) 0.008(9)
C124 0.270(18) 0.216(16) 0.136(11) -0.020(14) -0.025(12) 0.037(12)
C125 0.32(2) 0.216(16) 0.200(17) -0.045(15) -0.053(15) 0.029(13)
C126 0.244(15) 0.174(12) 0.138(10) 0.023(11) 0.072(10) 0.039(9)
C140 0.131(10) 0.292(17) 0.182(12) 0.049(12) 0.008(9) -0.016(14)
C141 0.234(14) 0.149(10) 0.160(11) 0.018(10) -0.038(11) 0.024(9)
C142 0.277(16) 0.195(13) 0.186(12) -0.054(13) -0.026(12) -0.030(11)
C147 0.142(9) 0.105(7) 0.158(9) 0.036(6) -0.035(7) -0.043(7)
C148 0.154(9) 0.175(10) 0.126(8) 0.024(8) -0.004(7) -0.038(7)
C149 0.208(13) 0.15(1) 0.114(8) 0.017(10) -0.025(9) -0.007(7)
C150 0.133(8) 0.218(13) 0.157(9) -0.009(9) -0.043(8) -0.037(9)
C163 0.147(9) 0.125(8) 0.129(9) 0.048(7) 0.043(8) 0.044(7)
C164 0.194(12) 0.176(11) 0.137(10) 0.053(11) 0.021(9) -0.041(8)
C165 0.239(18) 0.282(16) 0.140(12) -0.064(15) 0.012(14) 0.075(12)
C166 0.159(10) 0.186(11) 0.106(7) 0.030(9) 0.025(7) 0.009(8)
C168 0.097(5) 0.103(5) 0.109(6) 0.029(4) -0.013(5) -0.015(4)
C169 0.093(5) 0.112(6) 0.118(6) 0.038(4) -0.012(5) -0.021(5)
C171 0.098(5) 0.110(6) 0.120(6) 0.020(4) -0.006(5) -0.028(5)
C172 0.080(5) 0.104(5) 0.138(7) 0.008(4) 0.012(5) -0.016(5)
C183 0.103(8) 0.147(10) 0.16(1) 0.005(7) 0.025(8) 0.020(8)
C184 0.084(7) 0.184(14) 0.240(15) -0.003(8) 0.028(9) 0.028(11)
C185 0.138(9) 0.180(11) 0.229(13) -0.048(8) -0.025(10) 0.004(11)
C186 0.16(1) 0.211(13) 0.197(13) -0.039(10) 0.061(9) 0.025(11)
C199 0.100(8) 0.111(8) 0.163(10) 0.009(8) -0.005(8) -0.001(8)
C200 0.082(6) 0.142(8) 0.172(10) -0.016(5) -0.029(7) 0.021(8)
C201 0.150(14) 0.173(14) 0.27(2) -0.012(11) 0.021(13) -0.029(13)
C202 0.118(9) 0.158(13) 0.209(14) -0.002(11) 0.007(9) -0.006(11)
C223 0.169(10) 0.111(8) 0.156(9) -0.023(7) 0.048(8) 0.005(8)
C224 0.152(11) 0.223(14) 0.179(11) -0.053(10) 0.010(9) 0.015(12)
C225 0.147(11) 0.168(12) 0.221(14) -0.018(11) 0.06(1) 0.009(12)
C226 0.214(14) 0.184(13) 0.331(17) -0.030(11) 0.053(14) 0.036(13)
C230 0.164(11) 0.190(11) 0.133(10) -0.060(9) -0.018(9) -0.017(9)
C235 0.144(11) 0.270(17) 0.250(15) -0.059(11) 0.026(12) -0.014(14)
C238 0.199(15) 0.202(14) 0.201(14) -0.058(12) 0.003(12) 0.007(13)
C239 0.148(10) 0.261(15) 0.173(11) -0.103(10) 0.016(8) -0.070(11)

loop_
_atom_site_label
_atom_site_type_symbol
_atom_site_fract_x
_atom_site_fract_y
_atom_site_fract_z
_atom_site_occupancy
_atom_site_symmetry_multiplicity
_atom_site_Wyckoff_symbol
_atom_site_attached_hydrogens
_atom_site_calc_flag
_atom_site_thermal_displace_type
_atom_site_U_iso_or_equiv
_atom_site_disorder_assembly
_atom_site_disorder_group
N1 N 0.9821(2) 0.3989(1) 0.2005(1) 1.000 4 e ? d Uani 0.0851(10) ? ?
C1 C 1.0535(3) 0.4032(1) 0.2168(2) 1.000 4 e ? d Uani 0.0884(13) ? ?
N2 N 1.0026(2) 0.3970(1) 0.2721(1) 1.000 4 e ? d Uani 0.0884(11) ? ?
C2 C 1.1086(2) 0.4083(1) 0.1931(2) 1.000 4 e ? d Uani 0.0901(14) ? ?
N3 N 0.9572(2) 0.1580(1) 0.3952(1) 1.000 4 e ? d Uani 0.079(1) ? ?
C3 C 1.0976(3) 0.4144(1) 0.1575(2) 1.000 4 e ? d Uani 0.0966(14) ? ?
H3 H 1.0509 0.4160 0.1471 1.000 4 e ? calc Uiso 0.11600 ? ?
C4 C 1.1560(3) 0.4185(2) 0.1360(2) 1.000 4 e ? d Uani 0.1070(16) ? ?
N4 N 0.8209(2) 0.1393(1) 0.3980(1) 1.000 4 e ? d Uani 0.0797(10) ? ?
N5 N 0.4582(2) 0.3102(1) 0.2887(1) 1.000 4 e ? d Uani 0.0932(11) ? ?
C5 C 1.1383(4) 0.4268(2) 0.0965(2) 1.000 4 e ? d Uani 0.1237(19) ? ?
C6 C 1.1066(4) 0.4635(2) 0.0933(2) 1.000 4 e ? d Uani 0.150(3) ? ?
H6A H 1.0612 0.4635 0.1040 1.000 4 e ? calc Uiso 0.22600 ? ?
H6B H 1.0995 0.4701 0.0684 1.000 4 e ? calc Uiso 0.22600 ? ?
H6C H 1.1381 0.4814 0.1054 1.000 4 e ? calc Uiso 0.22600 ? ?
N6 N 0.4416(2) 0.3073(1) 0.2182(1) 1.000 4 e ? d Uani 0.0900(11) ? ?
N7 N 0.7582(2) 0.1186(1) 0.1216(1) 1.000 4 e ? d Uani 0.0940(11) ? ?
C7 C 1.0865(4) 0.3991(2) 0.0799(2) 1.000 4 e ? d Uani 0.143(2) ? ?
H7A H 1.1091 0.3750 0.0793 1.000 4 e ? calc Uiso 0.21500 ? ?
H7B H 1.0720 0.4068 0.0558 1.000 4 e ? calc Uiso 0.21500 ? ?
H7C H 1.0451 0.3977 0.0938 1.000 4 e ? calc Uiso 0.21500 ? ?
N8 N 0.8857(2) 0.1457(1) 0.1129(1) 1.000 4 e ? d Uani 0.0953(12) ? ?
C8 C 1.2074(4) 0.4283(3) 0.0771(2) 1.000 4 e ? d Uani 0.183(3) ? ?
H8A H 1.2421 0.4434 0.0905 1.000 4 e ? calc Uiso 0.27400 ? ?
H8B H 1.1977 0.4388 0.0536 1.000 4 e ? calc Uiso 0.27400 ? ?
H8C H 1.2261 0.4034 0.0748 1.000 4 e ? calc Uiso 0.27400 ? ?
C9 C 1.2213(3) 0.4135(2) 0.1521(2) 1.000 4 e ? d Uani 0.1120(17) ? ?
H9 H 1.2600 0.4148 0.1376 1.000 4 e ? calc Uiso 0.13400 ? ?
C10 C 1.2363(3) 0.4069(1) 0.1866(2) 1.000 4 e ? d Uani 0.0972(15) ? ?
C11 C 1.3063(3) 0.4024(2) 0.2034(2) 1.000 4 e ? d Uani 0.1185(19) ? ?
H11 H 1.3457 0.4030 0.1894 1.000 4 e ? calc Uiso 0.14200 ? ?
C12 C 1.3166(3) 0.3975(2) 0.2381(2) 1.000 4 e ? d Uani 0.1201(19) ? ?
H12 H 1.3635 0.3954 0.2481 1.000 4 e ? calc Uiso 0.14400 ? ?
C13 C 1.2599(3) 0.3953(2) 0.2605(2) 1.000 4 e ? d Uani 0.1160(18) ? ?
C14 C 1.1899(3) 0.4005(1) 0.2454(2) 1.000 4 e ? d Uani 0.0943(14) ? ?
C15 C 1.1782(3) 0.4050(1) 0.2089(2) 1.000 4 e ? d Uani 0.0994(15) ? ?
C16 C 1.1323(3) 0.4007(1) 0.2678(2) 1.000 4 e ? d Uani 0.1008(15) ? ?
C17 C 1.0632(2) 0.4006(1) 0.2509(2) 1.000 4 e ? d Uani 0.0831(12) ? ?
C18 C 1.1463(3) 0.3984(2) 0.3035(2) 1.000 4 e ? d Uani 0.1146(18) ? ?
H18 H 1.1089 0.4012 0.3186 1.000 4 e ? calc Uiso 0.13800 ? ?
C19 C 1.2159(4) 0.3920(2) 0.3184(2) 1.000 4 e ? d Uani 0.139(2) ? ?
C20 C 1.2686(4) 0.3898(2) 0.2965(2) 1.000 4 e ? d Uani 0.139(2) ? ?
H20 H 1.3145 0.3843 0.3064 1.000 4 e ? calc Uiso 0.16600 ? ?
C25 C 0.9323(2) 0.4182(1) 0.2221(2) 1.000 4 e ? d Uani 0.0847(13) ? ?
C26 C 0.8783(2) 0.4403(1) 0.2036(2) 1.000 4 e ? d Uani 0.0885(13) ? ?
C27 C 0.8696(3) 0.4432(1) 0.1672(2) 1.000 4 e ? d Uani 0.0968(14) ? ?
H27 H 0.9024 0.4313 0.1534 1.000 4 e ? calc Uiso 0.11600 ? ?
C28 C 0.8141(3) 0.4631(1) 0.1498(2) 1.000 4 e ? d Uani 0.1109(17) ? ?
C33 C 0.7676(3) 0.4806(2) 0.1728(2) 1.000 4 e ? d Uani 0.1119(18) ? ?
H33 H 0.7280 0.4933 0.1623 1.000 4 e ? calc Uiso 0.13400 ? ?
C34 C 0.7763(3) 0.4802(1) 0.2090(2) 1.000 4 e ? d Uani 0.0939(14) ? ?
C35 C 0.7333(3) 0.4994(2) 0.2308(2) 1.000 4 e ? d Uani 0.1180(19) ? ?
H35 H 0.6939 0.5123 0.2203 1.000 4 e ? calc Uiso 0.14200 ? ?
C36 C 0.7449(3) 0.5005(2) 0.2654(2) 1.000 4 e ? d Uani 0.1147(18) ? ?
H36 H 0.7148 0.5144 0.2793 1.000 4 e ? calc Uiso 0.13800 ? ?
C37 C 0.8019(3) 0.4811(2) 0.2817(2) 1.000 4 e ? d Uani 0.1024(15) ? ?
C38 C 0.8449(2) 0.4600(1) 0.2615(2) 1.000 4 e ? d Uani 0.0867(13) ? ?
C39 C 0.8337(2) 0.4603(1) 0.2256(2) 1.000 4 e ? d Uani 0.0880(13) ? ?
C40 C 0.9029(3) 0.4395(1) 0.2788(2) 1.000 4 e ? d Uani 0.0924(14) ? ?
C41 C 0.9435(2) 0.4173(1) 0.2568(2) 1.000 4 e ? d Uani 0.0822(12) ? ?
C42 C 0.9163(3) 0.4425(1) 0.3143(2) 1.000 4 e ? d Uani 0.0995(15) ? ?
H42 H 0.9554 0.4298 0.3252 1.000 4 e ? calc Uiso 0.11900 ? ?
C43 C 0.8732(4) 0.4644(2) 0.3359(2) 1.000 4 e ? d Uani 0.1178(18) ? ?
C44 C 0.8175(3) 0.4822(2) 0.3180(2) 1.000 4 e ? d Uani 0.123(2) ? ?
H44 H 0.7874 0.4963 0.3316 1.000 4 e ? calc Uiso 0.14700 ? ?
C49 C 0.9932(3) 0.3627(1) 0.2885(1) 1.000 4 e ? d Uani 0.0911(14) ? ?
C50 C 0.9376(3) 0.3565(1) 0.3096(2) 1.000 4 e ? d Uani 0.1025(16) ? ?
H50 H 0.9033 0.3751 0.3118 1.000 4 e ? calc Uiso 0.12300 ? ?
C51 C 0.9311(3) 0.3239(1) 0.3275(2) 1.000 4 e ? d Uani 0.1014(15) ? ?
H51 H 0.8942 0.3210 0.3429 1.000 4 e ? calc Uiso 0.12200 ? ?
C52 C 0.9785(3) 0.2952(1) 0.3230(1) 1.000 4 e ? d Uani 0.0914(14) ? ?
C53 C 1.0280(3) 0.2997(1) 0.3003(2) 1.000 4 e ? d Uani 0.1115(17) ? ?
H53 H 1.0585 0.2799 0.2960 1.000 4 e ? calc Uiso 0.13400 ? ?
C54 C 1.0366(3) 0.3336(1) 0.2824(2) 1.000 4 e ? d Uani 0.1114(17) ? ?
H54 H 1.0723 0.3361 0.2663 1.000 4 e ? calc Uiso 0.13400 ? ?
C55 C 0.9717(2) 0.2594(1) 0.3422(2) 1.000 4 e ? d Uani 0.0900(13) ? ?
C56 C 0.9772(2) 0.2259(1) 0.3248(1) 1.000 4 e ? d Uani 0.0895(13) ? ?
H56 H 0.9849 0.2258 0.3003 1.000 4 e ? calc Uiso 0.10700 ? ?
C57 C 0.9719(2) 0.1939(1) 0.3417(1) 1.000 4 e ? d Uani 0.0818(12) ? ?
H57 H 0.9753 0.1717 0.3289 1.000 4 e ? calc Uiso 0.09800 ? ?
C58 C 0.9618(2) 0.1927(1) 0.3763(1) 1.000 4 e ? d Uani 0.0802(12) ? ?
C59 C 0.9554(3) 0.2254(1) 0.3944(1) 1.000 4 e ? d Uani 0.0929(14) ? ?
H59 H 0.9470 0.2251 0.4187 1.000 4 e ? calc Uiso 0.11100 ? ?
C60 C 0.9611(3) 0.2578(1) 0.3774(1) 1.000 4 e ? d Uani 0.0948(14) ? ?
H60 H 0.9575 0.2800 0.3903 1.000 4 e ? calc Uiso 0.11400 ? ?
C61 C 0.9321(2) 0.1259(1) 0.3756(1) 1.000 4 e ? d Uani 0.0731(11) ? ?
C62 C 0.9817(2) 0.1035(1) 0.3580(1) 1.000 4 e ? d Uani 0.0782(11) ? ?
C63 C 1.0520(3) 0.1137(1) 0.3554(1) 1.000 4 e ? d Uani 0.0850(12) ? ?
H63 H 1.0688 0.1353 0.3671 1.000 4 e ? calc Uiso 0.10200 ? ?
C64 C 1.0981(3) 0.0933(1) 0.3363(1) 1.000 4 e ? d Uani 0.0952(14) ? ?
C69 C 1.0710(3) 0.0602(1) 0.3209(1) 1.000 4 e ? d Uani 0.0988(15) ? ?
H69 H 1.1011 0.0456 0.3077 1.000 4 e ? calc Uiso 0.11900 ? ?
C70 C 1.0050(3) 0.0490(1) 0.3242(1) 1.000 4 e ? d Uani 0.0942(14) ? ?
C71 C 0.9561(3) 0.0716(1) 0.3417(1) 1.000 4 e ? d Uani 0.0849(12) ? ?
C72 C 0.8853(2) 0.0606(1) 0.3443(1) 1.000 4 e ? d Uani 0.0848(12) ? ?
C73 C 0.8605(3) 0.0269(1) 0.3288(1) 1.000 4 e ? d Uani 0.0950(14) ? ?
C74 C 0.9087(3) 0.0060(1) 0.3103(2) 1.000 4 e ? d Uani 0.1075(16) ? ?
H74 H 0.8925 -0.0157 0.2987 1.000 4 e ? calc Uiso 0.12900 ? ?
C75 C 0.9749(3) 0.0155(1) 0.3086(2) 1.000 4 e ? d Uani 0.1034(16) ? ?
H75 H 1.0048 -0.0003 0.2965 1.000 4 e ? calc Uiso 0.12400 ? ?
C76 C 0.7905(3) 0.0172(2) 0.3316(2) 1.000 4 e ? d Uani 0.1117(17) ? ?
H76 H 0.7739 -0.0048 0.3206 1.000 4 e ? calc Uiso 0.13400 ? ?
C77 C 0.7432(3) 0.0380(2) 0.3499(2) 1.000 4 e ? d Uani 0.1019(15) ? ?
C78 C 0.7691(3) 0.0707(1) 0.3656(1) 1.000 4 e ? d Uani 0.0944(14) ? ?
H78 H 0.7382 0.0854 0.3783 1.000 4 e ? calc Uiso 0.11300 ? ?
C79 C 0.8371(3) 0.0821(1) 0.3632(1) 1.000 4 e ? d Uani 0.0840(12) ? ?
C80 C 0.8641(2) 0.1164(1) 0.3771(1) 1.000 4 e ? d Uani 0.0800(12) ? ?
C85 C 0.9268(2) 0.1588(1) 0.4290(1) 1.000 4 e ? d Uani 0.0756(11) ? ?
C86 C 0.9719(3) 0.1656(1) 0.4605(1) 1.000 4 e ? d Uani 0.0839(12) ? ?
C87 C 1.0453(3) 0.1721(1) 0.4599(1) 1.000 4 e ? d Uani 0.0892(13) ? ?
H87 H 1.0657 0.1725 0.4378 1.000 4 e ? calc Uiso 0.10700 ? ?
C88 C 1.0876(3) 0.1778(1) 0.4895(2) 1.000 4 e ? d Uani 0.0972(14) ? ?
C93 C 1.0532(3) 0.1786(2) 0.5218(2) 1.000 4 e ? d Uani 0.1049(16) ? ?
H93 H 1.0804 0.1838 0.5430 1.000 4 e ? calc Uiso 0.12600 ? ?
C94 C 0.9823(3) 0.1721(1) 0.5233(1) 1.000 4 e ? d Uani 0.0918(13) ? ?
C95 C 0.9489(3) 0.1709(2) 0.5563(1) 1.000 4 e ? d Uani 0.1020(15) ? ?
H95 H 0.9760 0.1760 0.5776 1.000 4 e ? calc Uiso 0.12200 ? ?
C96 C 0.8801(3) 0.1627(2) 0.5575(1) 1.000 4 e ? d Uani 0.1048(16) ? ?
H96 H 0.8602 0.1620 0.5797 1.000 4 e ? calc Uiso 0.12600 ? ?
C97 C 0.8367(3) 0.1550(1) 0.5271(2) 1.000 4 e ? d Uani 0.0956(14) ? ?
C98 C 0.8669(3) 0.1564(1) 0.4936(1) 1.000 4 e ? d Uani 0.0836(12) ? ?
C99 C 0.9408(3) 0.1652(1) 0.4927(1) 1.000 4 e ? d Uani 0.0822(12) ? ?
C100 C 0.8264(3) 0.1483(1) 0.4638(1) 1.000 4 e ? d Uani 0.0861(13) ? ?
C101 C 0.8584(2) 0.1498(1) 0.4294(1) 1.000 4 e ? d Uani 0.0778(11) ? ?
C102 C 0.7543(3) 0.1380(1) 0.4652(2) 1.000 4 e ? d Uani 0.0971(14) ? ?
H102 H 0.7266 0.1322 0.4443 1.000 4 e ? calc Uiso 0.11600 ? ?
C103 C 0.7255(3) 0.1365(2) 0.4972(2) 1.000 4 e ? d Uani 0.1070(16) ? ?
C104 C 0.7670(3) 0.1453(2) 0.5272(2) 1.000 4 e ? d Uani 0.1085(17) ? ?
H104 H 0.7461 0.1446 0.5492 1.000 4 e ? calc Uiso 0.13000 ? ?
C109 C 0.7736(2) 0.1642(1) 0.3809(1) 1.000 4 e ? d Uani 0.0855(12) ? ?
C110 C 0.7396(3) 0.1569(1) 0.3474(1) 1.000 4 e ? d Uani 0.0996(15) ? ?
H110 H 0.7510 0.1353 0.3351 1.000 4 e ? calc Uiso 0.12000 ? ?
C111 C 0.6912(3) 0.1804(1) 0.3327(2) 1.000 4 e ? d Uani 0.1104(17) ? ?
H111 H 0.6687 0.1746 0.3104 1.000 4 e ? calc Uiso 0.13200 ? ?
C112 C 0.6734(3) 0.2122(2) 0.3487(2) 1.000 4 e ? d Uani 0.1114(17) ? ?
C113 C 0.7077(3) 0.2209(1) 0.3801(2) 1.000 4 e ? d Uani 0.1091(17) ? ?
H113 H 0.6986 0.2437 0.3908 1.000 4 e ? calc Uiso 0.13100 ? ?
C114 C 0.7567(3) 0.1966(1) 0.3970(1) 1.000 4 e ? d Uani 0.0994(15) ? ?
H114 H 0.7782 0.2026 0.4195 1.000 4 e ? calc Uiso 0.11900 ? ?
C115 C 0.6174(3) 0.2381(2) 0.3319(2) 1.000 4 e ? d Uani 0.1078(16) ? ?
C116 C 0.5563(3) 0.2249(2) 0.3176(2) 1.000 4 e ? d Uani 0.124(2) ? ?
H116 H 0.5495 0.1991 0.3164 1.000 4 e ? calc Uiso 0.14800 ? ?
C117 C 0.5015(3) 0.2485(2) 0.3043(2) 1.000 4 e ? d Uani 0.1168(18) ? ?
H117 H 0.4571 0.2389 0.2960 1.000 4 e ? calc Uiso 0.14000 ? ?
C118 C 0.5143(3) 0.2858(2) 0.3036(2) 1.000 4 e ? d Uani 0.1016(15) ? ?
C119 C 0.3967(3) 0.2942(1) 0.2730(2) 1.000 4 e ? d Uani 0.0902(13) ? ?
C120 C 0.3433(3) 0.2795(2) 0.2957(2) 1.000 4 e ? d Uani 0.1010(15) ? ?
C121 C 0.3552(4) 0.2775(2) 0.3322(2) 1.000 4 e ? d Uani 0.1203(18) ? ?
H121 H 0.3972 0.2876 0.3431 1.000 4 e ? calc Uiso 0.14400 ? ?
C122 C 0.3064(5) 0.2608(2) 0.3533(2) 1.000 4 e ? d Uani 0.142(2) ? ?
C127 C 0.2451(4) 0.2475(2) 0.3369(2) 1.000 4 e ? d Uani 0.1204(19) ? ?
H127 H 0.2114 0.2367 0.3510 1.000 4 e ? calc Uiso 0.14400 ? ?
C128 C 0.2302(3) 0.2491(2) 0.3014(2) 1.000 4 e ? d Uani 0.1118(17) ? ?
C129 C 0.1696(3) 0.2349(2) 0.2835(2) 1.000 4 e ? d Uani 0.123(2) ? ?
H129 H 0.1365 0.2229 0.2971 1.000 4 e ? calc Uiso 0.14800 ? ?
C130 C 0.1546(3) 0.2368(2) 0.2484(2) 1.000 4 e ? d Uani 0.126(2) ? ?
H130 H 0.1113 0.2274 0.2383 1.000 4 e ? calc Uiso 0.15100 ? ?
C131 C 0.2050(3) 0.2534(2) 0.2260(2) 1.000 4 e ? d Uani 0.1084(16) ? ?
C132 C 0.2678(3) 0.2671(1) 0.2422(2) 1.000 4 e ? d Uani 0.0961(14) ? ?
C133 C 0.2820(3) 0.2657(2) 0.2798(2) 1.000 4 e ? d Uani 0.1016(15) ? ?
C134 C 0.3182(3) 0.2823(1) 0.2209(2) 1.000 4 e ? d Uani 0.0975(14) ? ?
C135 C 0.3851(3) 0.2934(1) 0.2385(2) 1.000 4 e ? d Uani 0.0938(14) ? ?
C136 C 0.3013(3) 0.2866(2) 0.1845(2) 1.000 4 e ? d Uani 0.1050(16) ? ?
H136 H 0.3335 0.2991 0.1708 1.000 4 e ? calc Uiso 0.12600 ? ?
C137 C 0.2409(3) 0.2736(2) 0.1684(2) 1.000 4 e ? d Uani 0.1141(17) ? ?
C138 C 0.1925(3) 0.2566(2) 0.1892(2) 1.000 4 e ? d Uani 0.126(2) ? ?
H138 H 0.1502 0.2469 0.1783 1.000 4 e ? calc Uiso 0.15100 ? ?
C139 C 0.2231(4) 0.2781(2) 0.1298(2) 1.000 4 e ? d Uani 0.131(2) ? ?
C143 C 0.4795(2) 0.3416(1) 0.2691(2) 1.000 4 e ? d Uani 0.0913(14) ? ?
C144 C 0.4996(2) 0.3757(2) 0.2865(2) 1.000 4 e ? d Uani 0.0940(14) ? ?
C145 C 0.5034(3) 0.3789(2) 0.3231(2) 1.000 4 e ? d Uani 0.1072(16) ? ?
H145 H 0.4903 0.3590 0.3373 1.000 4 e ? calc Uiso 0.12900 ? ?
C146 C 0.5267(3) 0.4119(2) 0.3388(2) 1.000 4 e ? d Uani 0.1094(17) ? ?
C151 C 0.5429(3) 0.4403(2) 0.3176(2) 1.000 4 e ? d Uani 0.123(2) ? ?
H151 H 0.5583 0.4624 0.3287 1.000 4 e ? calc Uiso 0.14800 ? ?
C152 C 0.5387(3) 0.4395(2) 0.2816(2) 1.000 4 e ? d Uani 0.1122(17) ? ?
C153 C 0.5164(2) 0.4053(2) 0.2651(2) 1.000 4 e ? d Uani 0.0973(15) ? ?
C154 C 0.5103(2) 0.4027(2) 0.2274(2) 1.000 4 e ? d Uani 0.0980(15) ? ?
C155 C 0.5253(3) 0.4335(2) 0.2071(2) 1.000 4 e ? d Uani 0.1067(16) ? ?
C156 C 0.5482(3) 0.4662(2) 0.2250(2) 1.000 4 e ? d Uani 0.131(2) ? ?
H156 H 0.5601 0.4867 0.2112 1.000 4 e ? calc Uiso 0.15700 ? ?
C157 C 0.5538(3) 0.4695(2) 0.2596(2) 1.000 4 e ? d Uani 0.123(2) ? ?
H157 H 0.5682 0.4922 0.2700 1.000 4 e ? calc Uiso 0.14800 ? ?
C158 C 0.5166(3) 0.4308(2) 0.1717(2) 1.000 4 e ? d Uani 0.1197(19) ? ?
H158 H 0.5280 0.4515 0.1581 1.000 4 e ? calc Uiso 0.14400 ? ?
C159 C 0.4916(3) 0.3992(2) 0.1538(2) 1.000 4 e ? d Uani 0.1191(19) ? ?
C160 C 0.4767(3) 0.3687(2) 0.1753(2) 1.000 4 e ? d Uani 0.1065(16) ? ?
H160 H 0.4598 0.3467 0.1644 1.000 4 e ? calc Uiso 0.12800 ? ?
C161 C 0.4862(2) 0.3701(2) 0.2120(2) 1.000 4 e ? d Uani 0.0921(14) ? ?
C162 C 0.4720(2) 0.3392(2) 0.2332(2) 1.000 4 e ? d Uani 0.0880(13) ? ?
C167 C 0.4876(3) 0.2795(2) 0.2049(1) 1.000 4 e ? d Uani 0.0920(13) ? ?
C170 C 0.5781(3) 0.2258(2) 0.1796(2) 1.000 4 e ? d Uani 0.1036(16) ? ?
C173 C 0.6264(3) 0.1981(2) 0.1654(2) 1.000 4 e ? d Uani 0.1059(16) ? ?
C174 C 0.6684(3) 0.1754(2) 0.1855(2) 1.000 4 e ? d Uani 0.1224(19) ? ?
H174 H 0.6682 0.1774 0.2104 1.000 4 e ? calc Uiso 0.14700 ? ?
C175 C 0.7117(3) 0.1495(2) 0.1717(2) 1.000 4 e ? d Uani 0.1140(18) ? ?
H175 H 0.7406 0.1343 0.1869 1.000 4 e ? calc Uiso 0.13700 ? ?
C176 C 0.7127(3) 0.1458(1) 0.1371(2) 1.000 4 e ? d Uani 0.0964(14) ? ?
C177 C 0.6720(3) 0.1678(2) 0.1152(2) 1.000 4 e ? d Uani 0.128(2) ? ?
H177 H 0.6746 0.1664 0.0904 1.000 4 e ? calc Uiso 0.15300 ? ?
C178 C 0.6254(4) 0.1928(2) 0.1303(2) 1.000 4 e ? d Uani 0.137(2) ? ?
H178 H 0.5928 0.2061 0.1153 1.000 4 e ? calc Uiso 0.16500 ? ?
C179 C 0.8148(3) 0.1033(1) 0.1429(1) 1.000 4 e ? d Uani 0.0954(14) ? ?
C180 C 0.8040(3) 0.0715(1) 0.1643(1) 1.000 4 e ? d Uani 0.0918(13) ? ?
C181 C 0.7385(3) 0.0569(2) 0.1691(2) 1.000 4 e ? d Uani 0.1058(16) ? ?
H181 H 0.6976 0.0679 0.1582 1.000 4 e ? calc Uiso 0.12700 ? ?
C182 C 0.7323(4) 0.0260(2) 0.1899(2) 1.000 4 e ? d Uani 0.1228(19) ? ?
C187 C 0.7900(3) 0.0093(2) 0.2056(2) 1.000 4 e ? d Uani 0.1105(17) ? ?
H187 H 0.7841 -0.0116 0.2200 1.000 4 e ? calc Uiso 0.13300 ? ?
C188 C 0.8566(3) 0.0219(1) 0.2010(2) 1.000 4 e ? d Uani 0.1009(15) ? ?
C189 C 0.9177(3) 0.0055(2) 0.2158(2) 1.000 4 e ? d Uani 0.1175(18) ? ?
H189 H 0.9134 -0.0169 0.2283 1.000 4 e ? calc Uiso 0.14100 ? ?
C190 C 0.9834(3) 0.0199(2) 0.2133(2) 1.000 4 e ? d Uani 0.1132(17) ? ?
H190 H 1.0231 0.0088 0.2254 1.000 4 e ? calc Uiso 0.13600 ? ?
C191 C 0.9923(3) 0.0516(1) 0.1926(2) 1.000 4 e ? d Uani 0.0997(15) ? ?
C192 C 0.9328(3) 0.0687(1) 0.1753(1) 1.000 4 e ? d Uani 0.0904(13) ? ?
C193 C 0.8651(3) 0.0542(1) 0.1798(1) 1.000 4 e ? d Uani 0.0913(13) ? ?
C194 C 0.9429(3) 0.0996(1) 0.1544(1) 1.000 4 e ? d Uani 0.0912(13) ? ?
C195 C 0.8795(3) 0.1166(1) 0.1382(1) 1.000 4 e ? d Uani 0.0902(13) ? ?
C196 C 1.0106(3) 0.1118(1) 0.1499(2) 1.000 4 e ? d Uani 0.1016(15) ? ?
H196 H 1.0165 0.1313 0.1339 1.000 4 e ? calc Uiso 0.12200 ? ?
C197 C 1.0706(3) 0.0972(2) 0.1679(2) 1.000 4 e ? d Uani 0.1059(16) ? ?
C198 C 1.0606(3) 0.0665(2) 0.1886(2) 1.000 4 e ? d Uani 0.1098(17) ? ?
H198 H 1.1003 0.0551 0.2005 1.000 4 e ? calc Uiso 0.13200 ? ?
C203 C 0.7761(3) 0.1249(1) 0.0860(2) 1.000 4 e ? d Uani 0.0947(14) ? ?
C204 C 0.7334(3) 0.1129(2) 0.0571(2) 1.000 4 e ? d Uani 0.1004(15) ? ?
C205 C 0.6685(3) 0.0956(2) 0.0597(2) 1.000 4 e ? d Uani 0.1189(18) ? ?
H205 H 0.6526 0.0918 0.0826 1.000 4 e ? calc Uiso 0.14300 ? ?
C206 C 0.6257(4) 0.0835(2) 0.0307(2) 1.000 4 e ? d Uani 0.145(2) ? ?
C207 C 0.8941(3) 0.1828(1) 0.1262(1) 1.000 4 e ? d Uani 0.0935(14) ? ?
C208 C 0.8705(3) 0.2115(2) 0.1065(2) 1.000 4 e ? d Uani 0.1073(16) ? ?
H208 H 0.8459 0.2074 0.0843 1.000 4 e ? calc Uiso 0.12900 ? ?
C209 C 0.8820(3) 0.2472(1) 0.1185(2) 1.000 4 e ? d Uani 0.1061(16) ? ?
H209 H 0.8637 0.2669 0.1044 1.000 4 e ? calc Uiso 0.12700 ? ?
C210 C 0.9179(3) 0.2547(1) 0.1493(2) 1.000 4 e ? d Uani 0.0994(15) ? ?
C211 C 0.9417(3) 0.2255(2) 0.1702(2) 1.000 4 e ? d Uani 0.1127(17) ? ?
H211 H 0.9657 0.2297 0.1925 1.000 4 e ? calc Uiso 0.13500 ? ?
C212 C 0.9299(3) 0.1901(1) 0.1579(2) 1.000 4 e ? d Uani 0.1069(16) ? ?
H212 H 0.9473 0.1702 0.1720 1.000 4 e ? calc Uiso 0.12800 ? ?
C213 C 0.9322(3) 0.2927(1) 0.1616(1) 1.000 4 e ? d Uani 0.0965(14) ? ?
C214 C 0.9994(3) 0.3027(1) 0.1734(2) 1.000 4 e ? d Uani 0.1159(18) ? ?
H214 H 1.0355 0.2849 0.1724 1.000 4 e ? calc Uiso 0.13900 ? ?
C215 C 1.0178(3) 0.3368(1) 0.1865(2) 1.000 4 e ? d Uani 0.1063(16) ? ?
H215 H 1.0649 0.3421 0.1949 1.000 4 e ? calc Uiso 0.12800 ? ?
C216 C 0.9640(3) 0.3636(1) 0.1871(1) 1.000 4 e ? d Uani 0.0876(13) ? ?
C217 C 0.8972(3) 0.3540(1) 0.1744(2) 1.000 4 e ? d Uani 0.1023(15) ? ?
H217 H 0.8606 0.3717 0.1745 1.000 4 e ? calc Uiso 0.12300 ? ?
C218 C 0.8824(3) 0.3199(1) 0.1618(2) 1.000 4 e ? d Uani 0.1142(18) ? ?
H218 H 0.8358 0.3146 0.1528 1.000 4 e ? calc Uiso 0.13700 ? ?
C219 C 0.8419(3) 0.1400(1) 0.0826(2) 1.000 4 e ? d Uani 0.0955(14) ? ?
C220 C 0.9351(3) 0.1605(2) 0.0437(2) 1.000 4 e ? d Uani 0.1143(17) ? ?
H220 H 0.9649 0.1665 0.0639 1.000 4 e ? calc Uiso 0.13700 ? ?
C221 C 0.9584(4) 0.1666(2) 0.0110(2) 1.000 4 e ? d Uani 0.131(2) ? ?
C222 C 0.9157(4) 0.1559(2) -0.0197(2) 1.000 4 e ? d Uani 0.142(2) ? ?
H222 H 0.9314 0.1599 -0.0426 1.000 4 e ? calc Uiso 0.17000 ? ?
C231 C 0.6284(3) 0.2749(2) 0.3322(2) 1.000 4 e ? d Uani 0.1200(19) ? ?
H231 H 0.6712 0.2843 0.3427 1.000 4 e ? calc Uiso 0.14400 ? ?
C232 C 0.5783(3) 0.2989(2) 0.3172(2) 1.000 4 e ? d Uani 0.1123(17) ? ?
H232 H 0.5882 0.3243 0.3164 1.000 4 e ? calc Uiso 0.13500 ? ?
C240 C 0.6480(4) 0.0901(2) -0.0030(2) 1.000 4 e ? d Uani 0.161(3) ? ?
H240 H 0.6189 0.0830 -0.0231 1.000 4 e ? calc Uiso 0.19300 ? ?
C241 C 0.7146(4) 0.1076(2) -0.0077(2) 1.000 4 e ? d Uani 0.146(2) ? ?
C243 C 0.7413(5) 0.1140(2) -0.0419(2) 1.000 4 e ? d Uani 0.169(3) ? ?
H243 H 0.7127 0.1082 -0.0626 1.000 4 e ? calc Uiso 0.20300 ? ?
C244 C 0.8052(5) 0.1277(3) -0.0449(2) 1.000 4 e ? d Uani 0.166(3) ? ?
H244 H 0.8218 0.1300 -0.0678 1.000 4 e ? calc Uiso 0.19900 ? ?
C245 C 0.8501(4) 0.1394(2) -0.0155(2) 1.000 4 e ? d Uani 0.132(2) ? ?
C247 C 0.8243(3) 0.1350(2) 0.0187(2) 1.000 4 e ? d Uani 0.1126(17) ? ?
C248 C 0.7580(3) 0.1186(2) 0.0232(2) 1.000 4 e ? d Uani 0.1160(18) ? ?
C249 C 0.8681(3) 0.1456(1) 0.0483(2) 1.000 4 e ? d Uani 0.1002(15) ? ?
C21 C 1.2242(8) 0.3808(4) 0.3576(3) 0.684(3) 4 e ? d Uani 0.155(5) A 1
C22 C 1.1837(8) 0.3472(4) 0.3657(4) 0.684(3) 4 e ? d Uani 0.167(5) A 1
H22A H 1.1283 0.3463 0.3583 0.684 4 e ? d Uiso 0.25100 A 1
H22B H 1.1873 0.3375 0.3891 0.684 4 e ? d Uiso 0.25100 A 1
H22C H 1.1987 0.3252 0.3494 0.684 4 e ? d Uiso 0.25100 A 1
C23 C 1.1929(9) 0.4135(4) 0.3751(5) 0.684(3) 4 e ? d Uani 0.192(7) A 1
H23A H 1.2179 0.4357 0.3687 0.684(3) 4 e ? calc Uiso 0.28800 A 1
H23B H 1.1974 0.4103 0.4007 0.684(3) 4 e ? calc Uiso 0.28800 A 1
H23C H 1.1430 0.4157 0.3672 0.684(3) 4 e ? calc Uiso 0.28800 A 1
C24 C 1.2944(9) 0.3822(7) 0.3758(6) 0.684(3) 4 e ? d Uani 0.213(9) A 1
H24A H 1.3262 0.3659 0.3640 0.684(3) 4 e ? calc Uiso 0.31900 A 1
H24B H 1.2916 0.3744 0.4003 0.684(3) 4 e ? calc Uiso 0.31900 A 1
H24C H 1.3124 0.4074 0.3753 0.684(3) 4 e ? calc Uiso 0.31900 A 1
C29 C 0.8083(8) 0.4662(4) 0.1097(7) 0.684(3) 4 e ? d Uani 0.130(5) A 1
C30 C 0.8232(8) 0.4308(6) 0.0929(6) 0.684(3) 4 e ? d Uani 0.169(6) A 1
H30A H 0.8709 0.4228 0.1005 0.684(3) 4 e ? calc Uiso 0.25300 A 1
H30B H 0.8193 0.4337 0.0672 0.684(3) 4 e ? calc Uiso 0.25300 A 1
H30C H 0.7891 0.4124 0.0997 0.684(3) 4 e ? calc Uiso 0.25300 A 1
C31 C 0.8658(9) 0.4901(4) 0.1009(5) 0.684(3) 4 e ? d Uani 0.157(5) A 1
H31A H 0.8625 0.5134 0.1134 0.684(3) 4 e ? calc Uiso 0.23500 A 1
H31B H 0.8627 0.4946 0.0754 0.684(3) 4 e ? calc Uiso 0.23500 A 1
H31C H 0.9109 0.4783 0.1078 0.684(3) 4 e ? calc Uiso 0.23500 A 1
C32 C 0.7370(6) 0.4766(4) 0.0964(4) 0.684(3) 4 e ? d Uani 0.174(5) A 1
H32A H 0.7031 0.4589 0.1048 0.684(3) 4 e ? calc Uiso 0.26000 A 1
H32B H 0.7342 0.4766 0.0706 0.684(3) 4 e ? calc Uiso 0.26000 A 1
H32C H 0.7260 0.5011 0.1050 0.684(3) 4 e ? calc Uiso 0.26000 A 1
C45 C 0.8941(8) 0.4657(4) 0.3742(3) 0.684(3) 4 e ? d Uani 0.133(5) A 1
C46 C 0.8922(10) 0.4291(4) 0.3918(4) 0.684(3) 4 e ? d Uani 0.194(6) A 1
H46A H 0.8448 0.4246 0.3995 0.684(3) 4 e ? calc Uiso 0.29100 A 1
H46B H 0.9262 0.4287 0.4123 0.684(3) 4 e ? calc Uiso 0.29100 A 1
H46C H 0.9042 0.4099 0.3752 0.684(3) 4 e ? calc Uiso 0.29100 A 1
C47 C 0.9681(8) 0.4766(5) 0.3833(3) 0.684(3) 4 e ? d Uani 0.196(5) A 1
H47A H 0.9994 0.4633 0.3683 0.684(3) 4 e ? calc Uiso 0.29300 A 1
H47B H 0.9807 0.4707 0.4081 0.684(3) 4 e ? calc Uiso 0.29300 A 1
H47C H 0.9733 0.5030 0.3796 0.684(3) 4 e ? calc Uiso 0.29300 A 1
C48 C 0.855(1) 0.4936(5) 0.3928(4) 0.684(3) 4 e ? d Uani 0.216(7) A 1
H48D H 0.8585 0.5172 0.3808 0.684(3) 4 e ? calc Uiso 0.32400 A 1
H48E H 0.8750 0.4958 0.4171 0.684(3) 4 e ? calc Uiso 0.32400 A 1
H48F H 0.8054 0.4864 0.3928 0.684(3) 4 e ? calc Uiso 0.32400 A 1
C65 C 1.1736(8) 0.1070(3) 0.3325(3) 0.684(3) 4 e ? d Uani 0.109(4) A 1
C66 C 1.1670(6) 0.1455(3) 0.3173(4) 0.684(3) 4 e ? d Uani 0.156(4) A 1
H66A H 1.2130 0.1576 0.3195 0.684(3) 4 e ? calc Uiso 0.23400 A 1
H66B H 1.1332 0.1595 0.3301 0.684(3) 4 e ? calc Uiso 0.23400 A 1
H66C H 1.1505 0.1441 0.2923 0.684(3) 4 e ? calc Uiso 0.23400 A 1
C67 C 1.2118(6) 0.1122(5) 0.3679(3) 0.684(3) 4 e ? d Uani 0.168(4) A 1
H67A H 1.1830 0.1272 0.3828 0.684(3) 4 e ? calc Uiso 0.25200 A 1
H67B H 1.2567 0.1245 0.3650 0.684(3) 4 e ? calc Uiso 0.25200 A 1
H67C H 1.2205 0.0883 0.3790 0.684(3) 4 e ? calc Uiso 0.25200 A 1
C68 C 1.2157(6) 0.0830(3) 0.3101(4) 0.684(3) 4 e ? d Uani 0.149(4) A 1
H68A H 1.2181 0.0583 0.3201 0.684(3) 4 e ? calc Uiso 0.22400 A 1
H68B H 1.2634 0.0930 0.3093 0.684(3) 4 e ? calc Uiso 0.22400 A 1
H68C H 1.1931 0.0821 0.2862 0.684(3) 4 e ? calc Uiso 0.22400 A 1
C81 C 0.6648(5) 0.0281(4) 0.3510(4) 0.684(3) 4 e ? d Uani 0.121(4) A 1
C82 C 0.6234(9) 0.0562(4) 0.3307(4) 0.684(3) 4 e ? d Uani 0.146(5) A 1
H82A H 0.6260 0.0795 0.3435 0.684(3) 4 e ? calc Uiso 0.21800 A 1
H82B H 0.5742 0.0483 0.3275 0.684(3) 4 e ? calc Uiso 0.21800 A 1
H82C H 0.6425 0.0593 0.3076 0.684(3) 4 e ? calc Uiso 0.21800 A 1
C83 C 0.6409(10) 0.0291(7) 0.3875(5) 0.684(3) 4 e ? d Uani 0.170(8) A 1
H83A H 0.6726 0.0141 0.4030 0.684(3) 4 e ? calc Uiso 0.25500 A 1
H83B H 0.5930 0.0193 0.3875 0.684(3) 4 e ? calc Uiso 0.25500 A 1
H83C H 0.6415 0.0544 0.3960 0.684(3) 4 e ? calc Uiso 0.25500 A 1
C84 C 0.6491(10) -0.0102(3) 0.3376(5) 0.684(3) 4 e ? d Uani 0.145(6) A 1
H84A H 0.6569 -0.0114 0.3125 0.684(3) 4 e ? calc Uiso 0.21800 A 1
H84B H 0.6000 -0.0163 0.3412 0.684(3) 4 e ? calc Uiso 0.21800 A 1
H84C H 0.6803 -0.0276 0.3505 0.684(3) 4 e ? calc Uiso 0.21800 A 1
C89 C 1.1676(5) 0.1801(3) 0.4895(3) 0.684(3) 4 e ? d Uani 0.104(4) A 1
C90 C 1.2074(9) 0.1518(3) 0.5143(4) 0.684(3) 4 e ? d Uani 0.132(5) A 1
H90A H 1.1942 0.1555 0.5385 0.684(3) 4 e ? calc Uiso 0.19800 A 1
H90B H 1.2583 0.1553 0.5134 0.684(3) 4 e ? calc Uiso 0.19800 A 1
H90C H 1.1948 0.1269 0.5066 0.684(3) 4 e ? calc Uiso 0.19800 A 1
C91 C 1.1909(4) 0.2197(2) 0.5019(2) 0.684(3) 4 e ? d Uani 0.118(3) A 1
H91A H 1.1641 0.2380 0.4878 0.684(3) 4 e ? calc Uiso 0.17700 A 1
H91B H 1.2413 0.2229 0.4990 0.684(3) 4 e ? calc Uiso 0.17700 A 1
H91C H 1.1819 0.2228 0.5268 0.684(3) 4 e ? calc Uiso 0.17700 A 1
C92 C 1.1944(7) 0.1755(4) 0.4513(3) 0.684(3) 4 e ? d Uani 0.122(4) A 1
H92A H 1.1797 0.1515 0.4418 0.684(3) 4 e ? calc Uiso 0.18200 A 1
H92B H 1.2459 0.1771 0.4525 0.684(3) 4 e ? calc Uiso 0.18200 A 1
H92C H 1.1743 0.1949 0.4360 0.684(3) 4 e ? calc Uiso 0.18200 A 1
C105 C 0.6484(5) 0.1230(4) 0.5007(4) 0.684(3) 4 e ? d Uani 0.129(5) A 1
C106 C 0.6085(5) 0.1540(4) 0.5183(4) 0.684(3) 4 e ? d Uani 0.165(5) A 1
H10A H 0.6215 0.1541 0.5436 0.684(3) 4 e ? calc Uiso 0.24800 A 1
H10B H 0.5577 0.1499 0.5143 0.684(3) 4 e ? calc Uiso 0.24800 A 1
H10C H 0.6209 0.1775 0.5081 0.684(3) 4 e ? calc Uiso 0.24800 A 1
C107 C 0.6134(7) 0.1154(4) 0.4639(3) 0.684(3) 4 e ? d Uani 0.139(4) A 1
H10D H 0.6017 0.1386 0.4521 0.684(3) 4 e ? calc Uiso 0.20800 A 1
H10E H 0.5702 0.1011 0.4661 0.684(3) 4 e ? calc Uiso 0.20800 A 1
H10F H 0.6458 0.1015 0.4500 0.684(3) 4 e ? calc Uiso 0.20800 A 1
C108 C 0.6440(9) 0.0893(4) 0.5247(5) 0.684(3) 4 e ? d Uani 0.157(5) A 1
H10G H 0.6825 0.0724 0.5204 0.684(3) 4 e ? calc Uiso 0.23500 A 1
H10H H 0.5988 0.0770 0.5197 0.684(3) 4 e ? calc Uiso 0.23500 A 1
H10I H 0.6480 0.0972 0.5494 0.684(3) 4 e ? calc Uiso 0.23500 A 1
C123 C 0.3235(9) 0.2570(5) 0.3935(3) 0.684(3) 4 e ? d Uani 0.158(5) A 1
C124 C 0.3767(11) 0.2856(5) 0.4068(5) 0.684(3) 4 e ? d Uani 0.209(8) A 1
H12A H 0.4245 0.2764 0.4042 0.684(3) 4 e ? calc Uiso 0.31400 A 1
H12B H 0.3706 0.2907 0.4317 0.684(3) 4 e ? calc Uiso 0.31400 A 1
H12C H 0.3695 0.3081 0.3930 0.684(3) 4 e ? calc Uiso 0.31400 A 1
C125 C 0.3462(15) 0.2167(6) 0.4031(7) 0.684(3) 4 e ? d Uani 0.248(10) A 1
H12D H 0.3120 0.1995 0.3919 0.684(3) 4 e ? calc Uiso 0.37200 A 1
H12E H 0.3478 0.2135 0.4287 0.684(3) 4 e ? calc Uiso 0.37200 A 1
H12F H 0.3928 0.2119 0.3947 0.684(3) 4 e ? calc Uiso 0.37200 A 1
C126 C 0.2559(9) 0.2657(4) 0.4123(4) 0.684(3) 4 e ? d Uani 0.183(6) A 1
H12G H 0.2559 0.2916 0.4190 0.684(3) 4 e ? calc Uiso 0.27400 A 1
H12H H 0.2544 0.2505 0.4334 0.684(3) 4 e ? calc Uiso 0.27400 A 1
H12I H 0.2145 0.2605 0.3964 0.684(3) 4 e ? calc Uiso 0.27400 A 1
C140 C 0.2830(7) 0.2683(6) 0.1077(4) 0.684(3) 4 e ? d Uani 0.202(6) A 1
H14A H 0.3209 0.2863 0.1117 0.684(3) 4 e ? calc Uiso 0.30300 A 1
H14B H 0.2664 0.2685 0.0828 0.684(3) 4 e ? calc Uiso 0.30300 A 1
H14C H 0.3006 0.2439 0.1142 0.684(3) 4 e ? calc Uiso 0.30300 A 1
C141 C 0.1867(9) 0.3162(3) 0.1259(4) 0.684(3) 4 e ? d Uani 0.183(5) A 1
H14D H 0.1508 0.3183 0.1431 0.684(3) 4 e ? calc Uiso 0.27500 A 1
H14E H 0.1644 0.3187 0.1020 0.684(3) 4 e ? calc Uiso 0.27500 A 1
H14F H 0.2219 0.3355 0.1301 0.684(3) 4 e ? calc Uiso 0.27500 A 1
C142 C 0.1621(9) 0.2517(5) 0.1181(4) 0.684(3) 4 e ? d Uani 0.221(6) A 1
H14G H 0.1781 0.2263 0.1212 0.684(3) 4 e ? calc Uiso 0.33200 A 1
H14H H 0.1475 0.2560 0.0933 0.684(3) 4 e ? calc Uiso 0.33200 A 1
H14I H 0.1222 0.2560 0.1326 0.684(3) 4 e ? calc Uiso 0.33200 A 1
C147 C 0.5330(6) 0.4180(3) 0.3783(3) 0.684(3) 4 e ? d Uani 0.137(4) A 1
C148 C 0.4831(6) 0.4488(3) 0.3901(3) 0.684(3) 4 e ? d Uani 0.152(4) A 1
H14J H 0.4835 0.4693 0.3735 0.684(3) 4 e ? calc Uiso 0.22800 A 1
H14K H 0.4992 0.4573 0.4138 0.684(3) 4 e ? calc Uiso 0.22800 A 1
H14L H 0.4351 0.4392 0.3906 0.684(3) 4 e ? calc Uiso 0.22800 A 1
C149 C 0.5185(9) 0.3822(3) 0.3980(3) 0.684(3) 4 e ? d Uani 0.159(4) A 1
H14M H 0.4692 0.3750 0.3930 0.684(3) 4 e ? calc Uiso 0.23900 A 1
H14N H 0.5275 0.3861 0.4234 0.684(3) 4 e ? calc Uiso 0.23900 A 1
H14O H 0.5494 0.3629 0.3902 0.684(3) 4 e ? calc Uiso 0.23900 A 1
C150 C 0.6119(6) 0.4286(4) 0.3887(3) 0.684(3) 4 e ? d Uani 0.171(5) A 1
H15A H 0.6416 0.4067 0.3879 0.684(3) 4 e ? calc Uiso 0.25700 A 1
H15B H 0.6155 0.4388 0.4126 0.684(3) 4 e ? calc Uiso 0.25700 A 1
H15C H 0.6277 0.4469 0.3721 0.684(3) 4 e ? calc Uiso 0.25700 A 1
C163 C 0.4784(8) 0.3982(4) 0.1138(3) 0.684(3) 4 e ? d Uani 0.132(4) A 1
C164 C 0.5064(8) 0.3628(4) 0.0998(4) 0.684(3) 4 e ? d Uani 0.169(5) A 1
H16A H 0.5566 0.3656 0.0961 0.684(3) 4 e ? calc Uiso 0.25300 A 1
H16B H 0.4808 0.3567 0.0774 0.684(3) 4 e ? calc Uiso 0.25300 A 1
H16C H 0.5002 0.3431 0.1168 0.684(3) 4 e ? calc Uiso 0.25300 A 1
C165 C 0.5209(11) 0.4294(7) 0.0981(6) 0.684(3) 4 e ? d Uani 0.220(9) A 1
H16D H 0.5506 0.4411 0.1169 0.684(3) 4 e ? calc Uiso 0.33100 A 1
H16E H 0.4885 0.4475 0.0871 0.684(3) 4 e ? calc Uiso 0.33100 A 1
H16F H 0.5506 0.4194 0.0804 0.684(3) 4 e ? calc Uiso 0.33100 A 1
C166 C 0.4013(6) 0.3969(4) 0.1038(3) 0.684(3) 4 e ? d Uani 0.150(4) A 1
H16G H 0.3798 0.3772 0.1169 0.684(3) 4 e ? calc Uiso 0.22400 A 1
H16H H 0.3937 0.3922 0.0785 0.684(3) 4 e ? calc Uiso 0.22400 A 1
H16I H 0.3798 0.4203 0.1096 0.684(3) 4 e ? calc Uiso 0.22400 A 1
C168 C 0.5561(5) 0.2764(2) 0.2175(2) 0.684(3) 4 e ? d Uani 0.104(2) A 1
H168 H 0.5741 0.2927 0.2354 0.684(3) 4 e ? calc Uiso 0.12500 A 1
C169 C 0.5995(4) 0.2502(3) 0.2047(3) 0.684(3) 4 e ? d Uani 0.109(3) A 1
H169 H 0.6470 0.2492 0.2141 0.684(3) 4 e ? calc Uiso 0.13000 A 1
C171 C 0.5059(5) 0.2262(3) 0.1692(3) 0.684(3) 4 e ? d Uani 0.110(3) A 1
H171 H 0.4870 0.2086 0.1528 0.684(3) 4 e ? calc Uiso 0.13200 A 1
C172 C 0.4608(5) 0.2530(3) 0.1833(3) 0.684(3) 4 e ? d Uani 0.107(2) A 1
H172 H 0.4116 0.2522 0.1773 0.684(3) 4 e ? calc Uiso 0.12900 A 1
C183 C 0.6545(5) 0.0087(4) 0.1945(4) 0.684(3) 4 e ? d Uani 0.136(5) A 1
C184 C 0.5977(6) 0.0309(4) 0.1739(5) 0.684(3) 4 e ? d Uani 0.169(6) A 1
H18A H 0.5945 0.0553 0.1844 0.684(3) 4 e ? calc Uiso 0.25300 A 1
H18B H 0.5523 0.0184 0.1747 0.684(3) 4 e ? calc Uiso 0.25300 A 1
H18C H 0.6098 0.0332 0.1493 0.684(3) 4 e ? calc Uiso 0.25300 A 1
C185 C 0.6488(6) -0.0296(4) 0.1765(4) 0.684(3) 4 e ? d Uani 0.184(5) A 1
H18D H 0.6932 -0.0429 0.1810 0.684(3) 4 e ? calc Uiso 0.27600 A 1
H18E H 0.6392 -0.0265 0.1510 0.684(3) 4 e ? calc Uiso 0.27600 A 1
H18F H 0.6104 -0.0435 0.1860 0.684(3) 4 e ? calc Uiso 0.27600 A 1
C186 C 0.6516(7) 0.0031(5) 0.2352(3) 0.684(3) 4 e ? d Uani 0.187(5) A 1
H18G H 0.6962 -0.0074 0.2448 0.684(3) 4 e ? calc Uiso 0.28100 A 1
H18H H 0.6129 -0.0135 0.2398 0.684(3) 4 e ? calc Uiso 0.28100 A 1
H18I H 0.6439 0.0268 0.2464 0.684(3) 4 e ? calc Uiso 0.28100 A 1
C199 C 1.1415(5) 0.1142(4) 0.1648(5) 0.684(3) 4 e ? d Uani 0.125(5) A 1
C200 C 1.1989(5) 0.0948(3) 0.1869(3) 0.684(3) 4 e ? d Uani 0.133(4) A 1
H20A H 1.1896 0.0968 0.2119 0.684(3) 4 e ? calc Uiso 0.20000 A 1
H20B H 1.2444 0.1062 0.1831 0.684(3) 4 e ? calc Uiso 0.20000 A 1
H20C H 1.2000 0.0690 0.1802 0.684(3) 4 e ? calc Uiso 0.20000 A 1
C201 C 1.1470(11) 0.1551(5) 0.1751(6) 0.684(3) 4 e ? d Uani 0.196(8) A 1
H20D H 1.1171 0.1696 0.1584 0.684(3) 4 e ? calc Uiso 0.29500 A 1
H20E H 1.1960 0.1631 0.1744 0.684(3) 4 e ? calc Uiso 0.29500 A 1
H20F H 1.1315 0.1584 0.1989 0.684(3) 4 e ? calc Uiso 0.29500 A 1
C202 C 1.1584(12) 0.1140(4) 0.1268(5) 0.684(3) 4 e ? d Uani 0.162(6) A 1
H20G H 1.1640 0.0887 0.1189 0.684(3) 4 e ? calc Uiso 0.24200 A 1
H20H H 1.2022 0.1275 0.1242 0.684(3) 4 e ? calc Uiso 0.24200 A 1
H20I H 1.1200 0.1256 0.1125 0.684(3) 4 e ? calc Uiso 0.24200 A 1
C223 C 1.0258(6) 0.1890(3) 0.0074(4) 0.684(3) 4 e ? d Uani 0.144(4) A 1
C224 C 1.0874(7) 0.1741(5) 0.0332(4) 0.684(3) 4 e ? d Uani 0.185(5) A 1
H22D H 1.0922 0.1898 0.0542 0.684(3) 4 e ? calc Uiso 0.27800 A 1
H22E H 1.1314 0.1744 0.0213 0.684(3) 4 e ? calc Uiso 0.27800 A 1
H22F H 1.0767 0.1490 0.0402 0.684(3) 4 e ? calc Uiso 0.27800 A 1
C225 C 1.0625(8) 0.1788(4) -0.0257(4) 0.684(3) 4 e ? d Uani 0.177(6) A 1
H22G H 1.0603 0.1523 -0.0292 0.684(3) 4 e ? calc Uiso 0.26500 A 1
H22H H 1.1119 0.1866 -0.0231 0.684(3) 4 e ? calc Uiso 0.26500 A 1
H22I H 1.0390 0.1911 -0.0461 0.684(3) 4 e ? calc Uiso 0.26500 A 1
C226 C 1.0066(8) 0.2286(4) -0.0019(5) 0.684(3) 4 e ? d Uani 0.241(6) A 1
H22J H 0.9579 0.2297 -0.0119 0.684(3) 4 e ? calc Uiso 0.36200 A 1
H22K H 1.0382 0.2379 -0.0191 0.684(3) 4 e ? calc Uiso 0.36200 A 1
H22L H 1.0113 0.2437 0.0195 0.684(3) 4 e ? calc Uiso 0.36200 A 1
C230 C 0.5503(7) 0.0701(4) 0.0358(4) 0.684(3) 4 e ? d Uani 0.163(5) A 1
C235 C 0.5037(8) 0.1008(5) 0.0490(5) 0.684(3) 4 e ? d Uani 0.221(6) A 1
H23D H 0.5112 0.1233 0.0357 0.684(3) 4 e ? calc Uiso 0.33100 A 1
H23E H 0.5160 0.1052 0.0741 0.684(3) 4 e ? calc Uiso 0.33100 A 1
H23F H 0.4541 0.0936 0.0458 0.684(3) 4 e ? calc Uiso 0.33100 A 1
C238 C 0.5534(10) 0.0387(5) 0.0620(4) 0.684(3) 4 e ? d Uani 0.201(6) A 1
H23G H 0.5855 0.0198 0.0543 0.684(3) 4 e ? calc Uiso 0.30200 A 1
H23H H 0.5063 0.0283 0.0634 0.684(3) 4 e ? calc Uiso 0.30200 A 1
H23I H 0.5705 0.0478 0.0853 0.684(3) 4 e ? calc Uiso 0.30200 A 1
C239 C 0.5214(7) 0.0521(5) 0.0015(3) 0.684(3) 4 e ? d Uani 0.194(6) A 1
H23J H 0.4929 0.0698 -0.0125 0.684(3) 4 e ? calc Uiso 0.29100 A 1
H23K H 0.4921 0.0310 0.0070 0.684(3) 4 e ? calc Uiso 0.29100 A 1
H23L H 0.5606 0.0438 -0.0119 0.684(3) 4 e ? calc Uiso 0.29100 A 1

loop_
_atom_type_symbol
_atom_type_oxidation_number
_atom_type_radius_bond
N ? ?
C ? ?
H ? ?

loop_
_geom_angle_atom_site_label_1
_geom_angle_atom_site_label_2
_geom_angle_atom_site_label_3
_geom_angle_site_symmetry_1
_geom_angle_site_symmetry_2
_geom_angle_site_symmetry_3
_geom_angle
_geom_angle_publ_flag
C1 N1 C25 . . . 108.77(34) no
C216 N1 C1 . . . 116.55(38) no
C216 N1 C25 . . . 119.01(37) no
C2 C1 N1 . . . 116.22(43) no
C17 C1 N1 . . . 118.77(49) no
C17 C1 C2 . . . 124.93(55) no
C41 N2 C17 . . . 110.88(33) no
C49 N2 C17 . . . 116.90(38) no
C49 N2 C41 . . . 121.12(37) no
C3 C2 C1 . . . 124.63(52) no
C3 C2 C15 . . . 120.32(50) no
C15 C2 C1 . . . 115.00(42) no
C61 N3 C58 . . . 118.29(32) no
C85 N3 C58 . . . 117.47(35) no
C85 N3 C61 . . . 109.66(33) no
C2 C3 H3 . . . 119.77(56) no
C2 C3 C4 . . . 120.45(54) no
C4 C3 H3 . . . 119.78(55) no
C3 C4 C5 . . . 116.60(56) no
C9 C4 C3 . . . 116.79(52) no
C9 C4 C5 . . . 126.57(59) no
C101 N4 C80 . . . 110.51(36) no
C101 N4 C109 . . . 119.49(36) no
C109 N4 C80 . . . 119.23(35) no
C119 N5 C118 . . . 118.27(42) no
C119 N5 C143 . . . 111.55(38) no
C143 N5 C118 . . . 117.29(40) no
C4 C5 C8 . . . 109.44(55) no
C6 C5 C4 . . . 108.71(56) no
C6 C5 C7 . . . 108.69(60) no
C6 C5 C8 . . . 106.51(64) no
C7 C5 C4 . . . 111.49(54) no
C7 C5 C8 . . . 111.83(63) no
C5 C6 H6A . . . 109.49(67) no
C5 C6 H6B . . . 109.51(64) no
C5 C6 H6C . . . 109.48(65) no
H6A C6 H6B . . . 109.47(67) no
H6A C6 H6C . . . 109.44(72) no
H6B C6 H6C . . . 109.43(67) no
C162 N6 C135 . . . 111.80(38) no
C162 N6 C167 . . . 118.60(41) no
C167 N6 C135 . . . 115.14(41) no
C179 N7 C176 . . . 119.08(41) no
C179 N7 C203 . . . 112.46(41) no
C203 N7 C176 . . . 116.89(42) no
C5 C7 H7A . . . 109.46(63) no
C5 C7 H7B . . . 109.32(58) no
C5 C7 H7C . . . 109.39(66) no
H7A C7 H7B . . . 109.52(66) no
H7A C7 H7C . . . 109.62(70) no
H7B C7 H7C . . . 109.51(60) no
C195 N8 C207 . . . 117.87(38) no
C219 N8 C195 . . . 111.88(42) no
C219 N8 C207 . . . 118.11(41) no
C5 C8 H8A . . . 109.53(68) no
C5 C8 H8B . . . 109.53(64) no
C5 C8 H8C . . . 109.44(69) no
H8A C8 H8B . . . 109.57(70) no
H8A C8 H8C . . . 109.36(95) no
H8B C8 H8C . . . 109.39(87) no
C4 C9 H9 . . . 116.93(56) no
C10 C9 C4 . . . 126.17(61) no
C10 C9 H9 . . . 116.90(64) no
C9 C10 C11 . . . 125.39(59) no
C9 C10 C15 . . . 117.50(58) no
C15 C10 C11 . . . 117.10(51) no
C10 C11 H11 . . . 119.26(55) no
C12 C11 C10 . . . 121.46(61) no
C12 C11 H11 . . . 119.28(70) no
C11 C12 H12 . . . 118.74(67) no
C11 C12 C13 . . . 122.24(66) no
C13 C12 H12 . . . 119.02(55) no
C12 C13 C14 . . . 118.47(51) no
C20 C13 C12 . . . 123.79(66) no
C20 C13 C14 . . . 117.68(61) no
C13 C14 C16 . . . 119.37(51) no
C15 C14 C13 . . . 119.77(56) no
C15 C14 C16 . . . 120.85(55) no
C2 C15 C10 . . . 118.60(48) no
C14 C15 C2 . . . 120.61(54) no
C14 C15 C10 . . . 120.77(56) no
C17 C16 C14 . . . 116.71(48) no
C18 C16 C14 . . . 118.98(57) no
C18 C16 C17 . . . 124.15(55) no
C1 C17 N2 . . . 119.56(48) no
C1 C17 C16 . . . 121.04(51) no
C16 C17 N2 . . . 119.40(38) no
C16 C18 H18 . . . 119.29(62) no
C16 C18 C19 . . . 121.33(59) no
C19 C18 H18 . . . 119.37(59) no
C18 C19 C21 . . . 117.44(74) no
C20 C19 C18 . . . 118.24(67) no
C20 C19 C21 . . . 123.27(77) no
C13 C20 H20 . . . 118.06(72) no
C19 C20 C13 . . . 123.96(70) no
C19 C20 H20 . . . 117.99(75) no
C26 C25 N1 . . . 117.01(34) no
C41 C25 N1 . . . 118.55(47) no
C41 C25 C26 . . . 124.12(48) no
C27 C26 C25 . . . 124.15(49) no
C27 C26 C39 . . . 120.47(51) no
C39 C26 C25 . . . 115.36(36) no
C26 C27 H27 . . . 118.52(56) no
C26 C27 C28 . . . 123.03(53) no
C28 C27 H27 . . . 118.45(52) no
C27 C28 C33 . . . 114.45(49) no
C27 C28 C29 . . . 120.68(86) no
C33 C28 C29 . . . 124.83(95) no
C28 C33 H33 . . . 117.64(54) no
C34 C33 C28 . . . 124.67(63) no
C34 C33 H33 . . . 117.69(65) no
C33 C34 C35 . . . 123.71(63) no
C33 C34 C39 . . . 119.06(56) no
C35 C34 C39 . . . 117.19(47) no
C34 C35 H35 . . . 118.43(55) no
C36 C35 C34 . . . 122.89(67) no
C36 C35 H35 . . . 118.68(68) no
C35 C36 H36 . . . 120.15(71) no
C35 C36 C37 . . . 119.77(63) no
C37 C36 H36 . . . 120.09(56) no
C38 C37 C36 . . . 120.20(49) no
C38 C37 C44 . . . 117.88(59) no
C44 C37 C36 . . . 121.92(60) no
C37 C38 C40 . . . 119.64(42) no
C39 C38 C37 . . . 119.13(52) no
C39 C38 C40 . . . 121.15(47) no
C34 C39 C26 . . . 118.01(39) no
C38 C39 C26 . . . 121.3(5) no
C38 C39 C34 . . . 120.68(49) no
C41 C40 C38 . . . 116.95(42) no
C42 C40 C38 . . . 119.41(52) no
C42 C40 C41 . . . 123.64(53) no
C25 C41 N2 . . . 119.10(43) no
C25 C41 C40 . . . 120.77(50) no
C40 C41 N2 . . . 119.73(38) no
C40 C42 H42 . . . 118.85(58) no
C40 C42 C43 . . . 122.27(55) no
C43 C42 H42 . . . 118.88(54) no
C42 C43 C45 . . . 116.78(70) no
C44 C43 C42 . . . 115.33(58) no
C44 C43 C45 . . . 127.88(76) no
C37 C44 H44 . . . 117.35(68) no
C43 C44 C37 . . . 125.40(63) no
C43 C44 H44 . . . 117.25(58) no
C50 C49 N2 . . . 121.66(46) no
C54 C49 N2 . . . 120.94(43) no
C54 C49 C50 . . . 117.29(51) no
C49 C50 H50 . . . 119.18(55) no
C51 C50 C49 . . . 121.59(50) no
C51 C50 H50 . . . 119.23(51) no
C50 C51 H51 . . . 119.80(54) no
C50 C51 C52 . . . 120.30(47) no
C52 C51 H51 . . . 119.90(54) no
C51 C52 C55 . . . 120.81(41) no
C53 C52 C51 . . . 118.58(51) no
C53 C52 C55 . . . 120.57(46) no
C52 C53 H53 . . . 119.20(56) no
C52 C53 C54 . . . 121.63(51) no
C54 C53 H53 . . . 119.17(50) no
C49 C54 C53 . . . 120.10(47) no
C49 C54 H54 . . . 119.94(55) no
C53 C54 H54 . . . 119.97(54) no
C56 C55 C52 . . . 121.05(40) no
C60 C55 C52 . . . 122.23(46) no
C60 C55 C56 . . . 116.71(47) no
C55 C56 H56 . . . 119.25(48) no
C57 C56 C55 . . . 121.52(43) no
C57 C56 H56 . . . 119.23(48) no
C56 C57 H57 . . . 119.30(44) no
C56 C57 C58 . . . 121.39(45) no
C58 C57 H57 . . . 119.31(47) no
C57 C58 N3 . . . 121.99(41) no
C57 C58 C59 . . . 118.58(44) no
C59 C58 N3 . . . 119.43(36) no
C58 C59 H59 . . . 119.86(48) no
C60 C59 C58 . . . 120.26(43) no
C60 C59 H59 . . . 119.88(49) no
C55 C60 H60 . . . 119.25(51) no
C59 C60 C55 . . . 121.51(48) no
C59 C60 H60 . . . 119.23(47) no
C62 C61 N3 . . . 119.47(35) no
C80 C61 N3 . . . 118.04(36) no
C80 C61 C62 . . . 122.22(36) no
C63 C62 C61 . . . 122.48(38) no
C71 C62 C61 . . . 117.38(38) no
C71 C62 C63 . . . 120.04(40) no
C62 C63 H63 . . . 118.98(47) no
C64 C63 C62 . . . 122.06(49) no
C64 C63 H63 . . . 118.96(46) no
C63 C64 C69 . . . 116.52(46) no
C63 C64 C65 . . . 119.88(68) no
C69 C64 C65 . . . 123.59(63) no
C64 C69 H69 . . . 118.65(50) no
C70 C69 C64 . . . 122.58(50) no
C70 C69 H69 . . . 118.77(56) no
C69 C70 C71 . . . 120.57(52) no
C69 C70 C75 . . . 124.36(49) no
C71 C70 C75 . . . 114.89(42) no
C62 C71 C70 . . . 117.91(41) no
C62 C71 C72 . . . 120.87(42) no
C72 C71 C70 . . . 121.06(48) no
C71 C72 C73 . . . 120.30(41) no
C71 C72 C79 . . . 121.46(42) no
C73 C72 C79 . . . 118.23(41) no
C74 C73 C72 . . . 117.50(44) no
C76 C73 C72 . . . 118.53(46) no
C76 C73 C74 . . . 123.94(53) no
C73 C74 H74 . . . 118.64(51) no
C75 C74 C73 . . . 122.61(54) no
C75 C74 H74 . . . 118.76(54) no
C70 C75 H75 . . . 118.24(47) no
C74 C75 C70 . . . 123.53(50) no
C74 C75 H75 . . . 118.23(57) no
C73 C76 H76 . . . 118.19(54) no
C73 C76 C77 . . . 123.54(53) no
C77 C76 H76 . . . 118.26(54) no
C76 C77 C78 . . . 116.90(49) no
C76 C77 C81 . . . 122.87(60) no
C78 C77 C81 . . . 120.05(63) no
C77 C78 H78 . . . 118.79(49) no
C79 C78 C77 . . . 122.36(49) no
C79 C78 H78 . . . 118.85(55) no
C72 C79 C80 . . . 115.82(41) no
C78 C79 C72 . . . 120.41(49) no
C78 C79 C80 . . . 123.69(46) no
C61 C80 N4 . . . 117.21(35) no
C61 C80 C79 . . . 121.91(40) no
C79 C80 N4 . . . 120.24(39) no
N3 C85 C86 . . . 119.31(40) no
C101 C85 N3 . . . 116.73(36) no
C101 C85 C86 . . . 123.67(40) no
C87 C86 C85 . . . 123.01(47) no
C99 C86 C85 . . . 117.42(44) no
C99 C86 C87 . . . 119.56(50) no
C86 C87 H87 . . . 118.56(53) no
C88 C87 C86 . . . 122.88(52) no
C88 C87 H87 . . . 118.57(53) no
C87 C88 C93 . . . 115.85(51) no
C87 C88 C89 . . . 123.16(60) no
C93 C88 C89 . . . 120.78(59) no
C88 C93 H93 . . . 118.69(54) no
C94 C93 C88 . . . 122.56(52) no
C94 C93 H93 . . . 118.75(55) no
C93 C94 C95 . . . 122.06(51) no
C93 C94 C99 . . . 120.12(52) no
C99 C94 C95 . . . 117.80(47) no
C94 C95 H95 . . . 119.32(51) no
C96 C95 C94 . . . 121.29(52) no
C96 C95 H95 . . . 119.39(55) no
C95 C96 H96 . . . 118.74(55) no
C95 C96 C97 . . . 122.51(53) no
C97 C96 H96 . . . 118.75(52) no
C96 C97 C98 . . . 118.48(49) no
C104 C97 C96 . . . 124.22(53) no
C104 C97 C98 . . . 117.28(52) no
C97 C98 C99 . . . 118.56(48) no
C100 C98 C97 . . . 119.60(47) no
C100 C98 C99 . . . 121.8(5) no
C86 C99 C98 . . . 119.68(49) no
C94 C99 C86 . . . 118.95(46) no
C94 C99 C98 . . . 121.35(50) no
C98 C100 C101 . . . 118.94(44) no
C98 C100 C102 . . . 121.25(51) no
C102 C100 C101 . . . 119.80(46) no
N4 C101 C100 . . . 121.80(42) no
C85 C101 N4 . . . 119.68(37) no
C85 C101 C100 . . . 118.33(40) no
C100 C102 H102 . . . 120.40(54) no
C103 C102 C100 . . . 119.24(52) no
C103 C102 H102 . . . 120.36(57) no
C102 C103 C104 . . . 119.00(58) no
C102 C103 C105 . . . 121.62(63) no
C104 C103 C105 . . . 119.29(62) no
C97 C104 C103 . . . 123.63(54) no
C97 C104 H104 . . . 118.17(56) no
C103 C104 H104 . . . 118.2(6) no
N4 C109 C110 . . . 122.37(41) no
C114 C109 N4 . . . 120.64(41) no
C114 C109 C110 . . . 116.96(46) no
C109 C110 H110 . . . 119.63(50) no
C111 C110 C109 . . . 120.69(49) no
C111 C110 H110 . . . 119.68(52) no
C110 C111 H111 . . . 118.72(55) no
C110 C111 C112 . . . 122.57(51) no
C112 C111 H111 . . . 118.71(54) no
C111 C112 C115 . . . 121.72(51) no
C113 C112 C111 . . . 118.12(54) no
C113 C112 C115 . . . 120.16(52) no
C112 C113 H113 . . . 119.47(55) no
C112 C113 C114 . . . 121.18(53) no
C114 C113 H113 . . . 119.35(51) no
C109 C114 C113 . . . 120.33(47) no
C109 C114 H114 . . . 119.81(50) no
C113 C114 H114 . . . 119.86(53) no
C116 C115 C112 . . . 120.45(52) no
C116 C115 C231 . . . 119.21(54) no
C231 C115 C112 . . . 120.32(50) no
C115 C116 H116 . . . 119.28(57) no
C115 C116 C117 . . . 121.48(54) no
C117 C116 H116 . . . 119.24(56) no
C116 C117 H117 . . . 120.72(56) no
C118 C117 C116 . . . 118.55(53) no
C118 C117 H117 . . . 120.73(57) no
C117 C118 N5 . . . 118.54(48) no
C232 C118 N5 . . . 122.26(49) no
C232 C118 C117 . . . 119.19(52) no
N5 C119 C120 . . . 119.27(47) no
C135 C119 N5 . . . 120.74(51) no
C135 C119 C120 . . . 119.94(53) no
C121 C120 C119 . . . 121.93(55) no
C133 C120 C119 . . . 118.10(51) no
C133 C120 C121 . . . 119.88(58) no
C120 C121 H121 . . . 119.27(64) no
C120 C121 C122 . . . 121.42(61) no
C122 C121 H121 . . . 119.31(73) no
C121 C122 C123 . . . 119.93(75) no
C127 C122 C121 . . . 117.85(75) no
C127 C122 C123 . . . 122.2(8) no
C122 C127 H127 . . . 118.36(73) no
C128 C127 C122 . . . 123.33(68) no
C128 C127 H127 . . . 118.30(69) no
C127 C128 C129 . . . 125.30(65) no
C127 C128 C133 . . . 118.29(62) no
C129 C128 C133 . . . 116.38(51) no
C128 C129 H129 . . . 117.40(56) no
C130 C129 C128 . . . 125.19(64) no
C130 C129 H129 . . . 117.41(70) no
C129 C130 H130 . . . 120.13(67) no
C129 C130 C131 . . . 119.83(64) no
C131 C130 H130 . . . 120.04(56) no
C132 C131 C130 . . . 117.71(51) no
C132 C131 C138 . . . 119.47(58) no
C138 C131 C130 . . . 122.81(62) no
C131 C132 C133 . . . 121.62(55) no
C131 C132 C134 . . . 118.64(51) no
C134 C132 C133 . . . 119.74(54) no
C120 C133 C128 . . . 119.19(51) no
C120 C133 C132 . . . 121.60(56) no
C132 C133 C128 . . . 119.21(56) no
C132 C134 C135 . . . 116.91(50) no
C136 C134 C132 . . . 119.29(54) no
C136 C134 C135 . . . 123.78(53) no
C119 C135 N6 . . . 116.2(5) no
C119 C135 C134 . . . 123.18(54) no
C134 C135 N6 . . . 120.44(47) no
C134 C136 H136 . . . 118.78(55) no
C137 C136 C134 . . . 122.50(55) no
C137 C136 H136 . . . 118.72(57) no
C136 C137 C138 . . . 118.18(54) no
C136 C137 C139 . . . 122.41(57) no
C138 C137 C139 . . . 119.36(60) no
C131 C138 H138 . . . 119.10(66) no
C137 C138 C131 . . . 121.61(63) no
C137 C138 H138 . . . 119.29(58) no
C137 C139 C140 . . . 113.09(76) no
C137 C139 C141 . . . 105.20(73) no
C137 C139 C142 . . . 109.18(75) no
C140 C139 C141 . . . 120.61(96) no
C140 C139 C142 . . . 105.86(95) no
C142 C139 C141 . . . 102.04(92) no
N5 C143 C144 . . . 121.66(43) no
C162 C143 N5 . . . 116.68(47) no
C162 C143 C144 . . . 121.25(51) no
C145 C144 C143 . . . 121.52(53) no
C145 C144 C153 . . . 121.02(55) no
C153 C144 C143 . . . 117.45(46) no
C144 C145 H145 . . . 120.24(61) no
C144 C145 C146 . . . 119.51(56) no
C146 C145 H145 . . . 120.24(58) no
C145 C146 C147 . . . 123.43(67) no
C151 C146 C145 . . . 118.64(59) no
C151 C146 C147 . . . 117.91(69) no
C146 C151 H151 . . . 117.39(66) no
C146 C151 C152 . . . 125.25(68) no
C152 C151 H151 . . . 117.36(71) no
C151 C152 C153 . . . 116.60(63) no
C151 C152 C157 . . . 125.09(69) no
C157 C152 C153 . . . 118.31(56) no
C144 C153 C152 . . . 118.93(49) no
C144 C153 C154 . . . 121.66(55) no
C154 C153 C152 . . . 119.38(56) no
C155 C154 C153 . . . 119.48(58) no
C161 C154 C153 . . . 118.55(54) no
C161 C154 C155 . . . 121.89(52) no
C154 C155 C156 . . . 118.32(56) no
C158 C155 C154 . . . 118.21(66) no
C158 C155 C156 . . . 123.47(67) no
C155 C156 H156 . . . 118.12(66) no
C157 C156 C155 . . . 123.64(69) no
C157 C156 H156 . . . 118.24(74) no
C152 C157 H157 . . . 119.49(63) no
C156 C157 C152 . . . 120.82(70) no
C156 C157 H157 . . . 119.68(72) no
C155 C158 H158 . . . 117.87(72) no
C155 C158 C159 . . . 124.07(68) no
C159 C158 H158 . . . 118.07(66) no
C158 C159 C160 . . . 115.86(61) no
C158 C159 C163 . . . 122.09(74) no
C160 C159 C163 . . . 122.00(72) no
C159 C160 H160 . . . 119.01(61) no
C161 C160 C159 . . . 121.98(57) no
C161 C160 H160 . . . 119.02(58) no
C154 C161 C160 . . . 117.97(54) no
C154 C161 C162 . . . 120.68(48) no
C160 C161 C162 . . . 121.35(54) no
N6 C162 C161 . . . 121.02(45) no
C143 C162 N6 . . . 118.27(47) no
C143 C162 C161 . . . 120.20(52) no
C168 C167 N6 . . . 121.37(56) no
C172 C167 N6 . . . 120.09(62) no
C172 C167 C168 . . . 117.92(67) no
C169 C170 C173 . . . 122.64(65) no
C169 C170 C171 . . . 115.83(69) no
C171 C170 C173 . . . 121.37(61) no
C174 C173 C170 . . . 124.49(53) no
C178 C173 C170 . . . 119.14(56) no
C178 C173 C174 . . . 116.17(59) no
C173 C174 H174 . . . 118.42(60) no
C173 C174 C175 . . . 123.21(56) no
C175 C174 H174 . . . 118.37(59) no
C174 C175 H175 . . . 120.08(57) no
C176 C175 C174 . . . 119.80(56) no
C176 C175 H175 . . . 120.12(60) no
C175 C176 N7 . . . 120.94(51) no
C175 C176 C177 . . . 120.20(57) no
C177 C176 N7 . . . 118.85(48) no
C176 C177 H177 . . . 120.75(60) no
C176 C177 C178 . . . 118.56(56) no
C178 C177 H177 . . . 120.69(60) no
C173 C178 C177 . . . 121.65(62) no
C173 C178 H178 . . . 119.20(69) no
C177 C178 H178 . . . 119.15(66) no
N7 C179 C180 . . . 120.61(45) no
C195 C179 N7 . . . 116.54(49) no
C195 C179 C180 . . . 122.22(48) no
C181 C180 C179 . . . 123.55(48) no
C181 C180 C193 . . . 119.66(52) no
C193 C180 C179 . . . 116.75(44) no
C180 C181 H181 . . . 119.82(56) no
C180 C181 C182 . . . 120.25(54) no
C182 C181 H181 . . . 119.92(57) no
C181 C182 C183 . . . 119.22(69) no
C187 C182 C181 . . . 121.2(6) no
C187 C182 C183 . . . 119.55(66) no
C182 C187 H187 . . . 119.29(60) no
C182 C187 C188 . . . 121.38(58) no
C188 C187 H187 . . . 119.32(56) no
C187 C188 C189 . . . 123.91(54) no
C187 C188 C193 . . . 118.97(50) no
C189 C188 C193 . . . 117.12(49) no
C188 C189 H189 . . . 118.33(56) no
C190 C189 C188 . . . 123.20(54) no
C190 C189 H189 . . . 118.47(57) no
C189 C190 H190 . . . 120.02(57) no
C189 C190 C191 . . . 119.97(53) no
C191 C190 H190 . . . 120.01(56) no
C190 C191 C192 . . . 119.88(49) no
C190 C191 C198 . . . 121.03(50) no
C192 C191 C198 . . . 119.09(51) no
C193 C192 C191 . . . 118.98(51) no
C194 C192 C191 . . . 118.98(46) no
C194 C192 C193 . . . 122.03(47) no
C180 C193 C188 . . . 118.50(45) no
C192 C193 C180 . . . 120.83(52) no
C192 C193 C188 . . . 120.66(46) no
C192 C194 C195 . . . 116.29(44) no
C196 C194 C192 . . . 119.55(48) no
C196 C194 C195 . . . 124.16(52) no
N8 C195 C194 . . . 119.59(42) no
C179 C195 N8 . . . 118.12(44) no
C179 C195 C194 . . . 121.82(52) no
C194 C196 H196 . . . 118.11(51) no
C194 C196 C197 . . . 123.66(53) no
C197 C196 H196 . . . 118.23(52) no
C196 C197 C199 . . . 121.0(6) no
C198 C197 C196 . . . 116.55(51) no
C198 C197 C199 . . . 122.44(68) no
C191 C198 H198 . . . 119.01(55) no
C197 C198 C191 . . . 121.90(51) no
C197 C198 H198 . . . 119.09(55) no
C204 C203 N7 . . . 122.07(49) no
C219 C203 N7 . . . 115.06(48) no
C219 C203 C204 . . . 122.50(52) no
C203 C204 C205 . . . 123.85(53) no
C203 C204 C248 . . . 117.50(53) no
C205 C204 C248 . . . 118.66(52) no
C204 C205 H205 . . . 118.06(56) no
C204 C205 C206 . . . 123.80(57) no
C206 C205 H205 . . . 118.14(62) no
C205 C206 C230 . . . 119.92(77) no
C240 C206 C205 . . . 118.25(67) no
C240 C206 C230 . . . 120.84(80) no
C208 C207 N8 . . . 120.46(44) no
C208 C207 C212 . . . 117.82(51) no
C212 C207 N8 . . . 121.59(45) no
C207 C208 H208 . . . 119.88(56) no
C207 C208 C209 . . . 120.25(49) no
C209 C208 H208 . . . 119.87(54) no
C208 C209 H209 . . . 118.73(50) no
C210 C209 C208 . . . 122.51(51) no
C210 C209 H209 . . . 118.76(55) no
C209 C210 C211 . . . 118.03(52) no
C209 C210 C213 . . . 122.58(48) no
C211 C210 C213 . . . 119.39(44) no
C210 C211 H211 . . . 120.54(55) no
C210 C211 C212 . . . 118.89(49) no
C212 C211 H211 . . . 120.57(55) no
C207 C212 C211 . . . 122.44(50) no
C207 C212 H212 . . . 118.80(54) no
C211 C212 H212 . . . 118.76(50) no
C214 C213 C210 . . . 119.90(47) no
C218 C213 C210 . . . 124.47(45) no
C218 C213 C214 . . . 115.62(52) no
C213 C214 H214 . . . 117.69(55) no
C213 C214 C215 . . . 124.51(51) no
C215 C214 H214 . . . 117.81(51) no
C214 C215 H215 . . . 121.14(54) no
C214 C215 C216 . . . 117.64(46) no
C216 C215 H215 . . . 121.22(55) no
N1 C216 C215 . . . 118.36(40) no
C217 C216 N1 . . . 123.62(45) no
C217 C216 C215 . . . 118.02(51) no
C216 C217 H217 . . . 119.22(55) no
C218 C217 C216 . . . 121.51(50) no
C218 C217 H217 . . . 119.26(51) no
C213 C218 H218 . . . 118.69(55) no
C217 C218 C213 . . . 122.62(48) no
C217 C218 H218 . . . 118.69(54) no
N8 C219 C249 . . . 120.3(5) no
C203 C219 N8 . . . 118.62(49) no
C203 C219 C249 . . . 120.62(51) no
C221 C220 H220 . . . 119.06(65) no
C221 C220 C249 . . . 121.89(58) no
C249 C220 H220 . . . 119.04(56) no
C220 C221 C222 . . . 119.77(67) no
C220 C221 C223 . . . 119.50(75) no
C222 C221 C223 . . . 120.34(74) no
C221 C222 H222 . . . 120.60(73) no
C245 C222 C221 . . . 118.95(67) no
C245 C222 H222 . . . 120.45(73) no
C115 C231 H231 . . . 119.32(57) no
C115 C231 C232 . . . 121.33(54) no
C232 C231 H231 . . . 119.36(57) no
C118 C232 C231 . . . 120.02(53) no
C118 C232 H232 . . . 120.06(56) no
C231 C232 H232 . . . 119.92(57) no
C206 C240 H240 . . . 119.59(74) no
C206 C240 C241 . . . 120.87(68) no
C241 C240 H240 . . . 119.54(72) no
C240 C241 C243 . . . 123.17(69) no
C240 C241 C248 . . . 118.83(64) no
C248 C241 C243 . . . 117.98(63) no
C241 C243 H243 . . . 119.47(72) no
C244 C243 C241 . . . 121.13(77) no
C244 C243 H243 . . . 119.40(87) no
C243 C244 H244 . . . 118.37(87) no
C243 C244 C245 . . . 123.32(83) no
C245 C244 H244 . . . 118.30(72) no
C222 C245 C244 . . . 121.89(72) no
C222 C245 C247 . . . 120.95(64) no
C244 C245 C247 . . . 117.11(61) no
C248 C247 C245 . . . 121.26(57) no
C249 C247 C245 . . . 118.41(56) no
C249 C247 C248 . . . 120.24(53) no
C204 C248 C241 . . . 119.53(58) no
C204 C248 C247 . . . 121.44(54) no
C247 C248 C241 . . . 119.03(56) no
C220 C249 C219 . . . 122.53(53) no
C220 C249 C247 . . . 119.85(52) no
C247 C249 C219 . . . 117.61(53) no
C22 C21 C19 . . . 113.35(103) no
C22 C21 C23 . . . 109.57(121) no
C23 C21 C19 . . . 101.45(103) no
C24 C21 C19 . . . 118.60(121) no
C24 C21 C22 . . . 113.50(137) no
C24 C21 C23 . . . 97.96(139) no
C21 C22 H22A . . . 118.88(133) no
C21 C22 H22B . . . 119.47(136) no
C21 C22 H22C . . . 109.76(123) no
H22A C22 H22B . . . 103.94(136) no
H22A C22 H22C . . . 96.95(121) no
H22B C22 H22C . . . 104.77(137) no
C21 C23 H23A . . . 109.52(130) no
C21 C23 H23B . . . 109.47(146) no
C21 C23 H23C . . . 109.38(141) no
H23A C23 H23B . . . 109.53(162) no
H23A C23 H23C . . . 109.52(158) no
H23B C23 H23C . . . 109.40(174) no
C21 C24 H24A . . . 109.50(154) no
C21 C24 H24B . . . 109.50(173) no
C21 C24 H24C . . . 109.44(165) no
H24A C24 H24B . . . 109.54(202) no
H24A C24 H24C . . . 109.48(237) no
H24B C24 H24C . . . 109.36(223) no
C30 C29 C28 . . . 111.39(162) no
C31 C29 C28 . . . 105.58(142) no
C31 C29 C30 . . . 104.83(130) no
C31 C29 C32 . . . 117.25(131) no
C32 C29 C28 . . . 111.56(144) no
C32 C29 C30 . . . 106.09(125) no
C29 C30 H30A . . . 109.64(158) no
C29 C30 H30B . . . 109.47(204) no
C29 C30 H30C . . . 109.51(181) no
H30A C30 H30B . . . 109.40(184) no
H30A C30 H30C . . . 109.48(148) no
H30B C30 H30C . . . 109.32(196) no
C29 C31 H31A . . . 109.59(136) no
C29 C31 H31B . . . 109.37(165) no
C29 C31 H31C . . . 109.51(151) no
H31A C31 H31B . . . 109.43(171) no
H31A C31 H31C . . . 109.55(147) no
H31B C31 H31C . . . 109.36(168) no
C29 C32 H32A . . . 109.37(110) no
C29 C32 H32B . . . 109.50(146) no
C29 C32 H32C . . . 109.57(117) no
H32A C32 H32B . . . 109.42(135) no
H32A C32 H32C . . . 109.41(136) no
H32B C32 H32C . . . 109.56(142) no
C43 C45 C46 . . . 113.47(100) no
C47 C45 C43 . . . 115.17(100) no
C47 C45 C46 . . . 100.74(128) no
C48 C45 C43 . . . 112.51(101) no
C48 C45 C46 . . . 112.04(131) no
C48 C45 C47 . . . 101.83(131) no
C45 C46 H46A . . . 109.47(137) no
C45 C46 H46B . . . 109.54(130) no
C45 C46 H46C . . . 109.62(129) no
H46A C46 H46B . . . 109.39(177) no
H46A C46 H46C . . . 109.37(161) no
H46B C46 H46C . . . 109.44(145) no
C45 C47 H47A . . . 109.60(133) no
C45 C47 H47B . . . 109.47(114) no
C45 C47 H47C . . . 109.51(144) no
H47A C47 H47B . . . 109.43(112) no
H47A C47 H47C . . . 109.41(162) no
H47B C47 H47C . . . 109.41(133) no
C45 C48 H48D . . . 109.43(157) no
C45 C48 H48E . . . 109.41(136) no
C45 C48 H48F . . . 109.41(159) no
H48D C48 H48E . . . 109.53(151) no
H48D C48 H48F . . . 109.48(174) no
H48E C48 H48F . . . 109.57(167) no
C66 C65 C64 . . . 106.44(86) no
C67 C65 C64 . . . 110.94(98) no
C67 C65 C66 . . . 104.30(104) no
C68 C65 C64 . . . 113.73(103) no
C68 C65 C66 . . . 111.05(93) no
C68 C65 C67 . . . 109.92(102) no
C65 C66 H66A . . . 109.54(101) no
C65 C66 H66B . . . 109.54(99) no
C65 C66 H66C . . . 109.32(112) no
H66A C66 H66B . . . 109.59(111) no
H66A C66 H66C . . . 109.39(120) no
H66B C66 H66C . . . 109.43(134) no
C65 C67 H67A . . . 109.41(105) no
C65 C67 H67B . . . 109.47(109) no
C65 C67 H67C . . . 109.39(105) no
H67A C67 H67B . . . 109.49(109) no
H67A C67 H67C . . . 109.51(151) no
H67B C67 H67C . . . 109.57(143) no
C65 C68 H68A . . . 109.38(98) no
C65 C68 H68B . . . 109.45(111) no
C65 C68 H68C . . . 109.37(120) no
H68A C68 H68B . . . 109.54(108) no
H68A C68 H68C . . . 109.56(127) no
H68B C68 H68C . . . 109.53(117) no
C82 C81 C77 . . . 107.90(93) no
C82 C81 C83 . . . 106.52(136) no
C82 C81 C84 . . . 112.29(116) no
C83 C81 C77 . . . 112.05(102) no
C83 C81 C84 . . . 105.73(143) no
C84 C81 C77 . . . 112.25(95) no
C81 C82 H82A . . . 109.60(132) no
C81 C82 H82B . . . 109.35(137) no
C81 C82 H82C . . . 109.41(133) no
H82A C82 H82B . . . 109.52(148) no
H82A C82 H82C . . . 109.57(145) no
H82B C82 H82C . . . 109.37(157) no
C81 C83 H83A . . . 109.35(163) no
C81 C83 H83B . . . 109.36(158) no
C81 C83 H83C . . . 109.51(172) no
H83A C83 H83B . . . 109.44(183) no
H83A C83 H83C . . . 109.53(230) no
H83B C83 H83C . . . 109.63(216) no
C81 C84 H84A . . . 109.41(125) no
C81 C84 H84B . . . 109.35(111) no
C81 C84 H84C . . . 109.37(101) no
H84A C84 H84B . . . 109.62(180) no
H84A C84 H84C . . . 109.58(161) no
H84B C84 H84C . . . 109.50(171) no
C88 C89 C90 . . . 114.14(89) no
C88 C89 C91 . . . 108.12(69) no
C88 C89 C92 . . . 112.14(81) no
C90 C89 C91 . . . 108.13(81) no
C90 C89 C92 . . . 108.18(98) no
C91 C89 C92 . . . 105.73(86) no
C89 C90 H90A . . . 109.37(120) no
C89 C90 H90B . . . 109.41(126) no
C89 C90 H90C . . . 109.52(97) no
H90A C90 H90B . . . 109.44(156) no
H90A C90 H90C . . . 109.58(123) no
H90B C90 H90C . . . 109.52(129) no
C89 C91 H91A . . . 109.59(70) no
C89 C91 H91B . . . 109.55(68) no
C89 C91 H91C . . . 109.44(71) no
H91A C91 H91B . . . 109.48(72) no
H91A C91 H91C . . . 109.43(72) no
H91B C91 H91C . . . 109.34(73) no
C89 C92 H92A . . . 109.43(103) no
C89 C92 H92B . . . 109.42(104) no
C89 C92 H92C . . . 109.52(100) no
H92A C92 H92B . . . 109.37(129) no
H92A C92 H92C . . . 109.54(139) no
H92B C92 H92C . . . 109.55(126) no
C106 C105 C103 . . . 107.37(73) no
C107 C105 C103 . . . 109.34(85) no
C107 C105 C106 . . . 109.43(116) no
C107 C105 C108 . . . 111.06(124) no
C108 C105 C103 . . . 113.12(98) no
C108 C105 C106 . . . 106.37(115) no
C105 C106 H10A . . . 109.40(127) no
C105 C106 H10B . . . 109.38(88) no
C105 C106 H10C . . . 109.48(125) no
H10A C106 H10B . . . 109.43(109) no
H10A C106 H10C . . . 109.63(143) no
H10B C106 H10C . . . 109.51(105) no
C105 C107 H10D . . . 109.55(108) no
C105 C107 H10E . . . 109.50(108) no
C105 C107 H10F . . . 109.51(105) no
H10D C107 H10E . . . 109.40(133) no
H10D C107 H10F . . . 109.48(136) no
H10E C107 H10F . . . 109.39(124) no
C105 C108 H10G . . . 109.49(128) no
C105 C108 H10H . . . 109.55(129) no
C105 C108 H10I . . . 109.32(154) no
H10G C108 H10H . . . 109.65(164) no
H10G C108 H10I . . . 109.41(161) no
H10H C108 H10I . . . 109.41(165) no
C122 C123 C125 . . . 110.50(127) no
C124 C123 C122 . . . 111.05(111) no
C124 C123 C125 . . . 113.60(157) no
C124 C123 C126 . . . 105.17(142) no
C126 C123 C122 . . . 108.18(97) no
C126 C123 C125 . . . 108.03(153) no
C123 C124 H12A . . . 109.40(176) no
C123 C124 H12B . . . 109.51(157) no
C123 C124 H12C . . . 109.45(160) no
H12A C124 H12B . . . 109.47(189) no
H12A C124 H12C . . . 109.42(184) no
H12B C124 H12C . . . 109.58(180) no
C123 C125 H12D . . . 109.53(184) no
C123 C125 H12E . . . 109.40(193) no
C123 C125 H12F . . . 109.51(201) no
H12D C125 H12E . . . 109.38(250) no
H12D C125 H12F . . . 109.56(266) no
H12E C125 H12F . . . 109.45(260) no
C123 C126 H12G . . . 109.40(137) no
C123 C126 H12H . . . 109.52(134) no
C123 C126 H12I . . . 109.49(147) no
H12G C126 H12H . . . 109.5(14) no
H12G C126 H12I . . . 109.44(145) no
H12H C126 H12I . . . 109.48(148) no
C139 C140 H14A . . . 109.37(113) no
C139 C140 H14B . . . 109.39(122) no
C139 C140 H14C . . . 109.51(129) no
H14A C140 H14B . . . 109.47(144) no
H14A C140 H14C . . . 109.54(199) no
H14B C140 H14C . . . 109.54(155) no
C139 C141 H14D . . . 109.46(109) no
C139 C141 H14E . . . 109.42(106) no
C139 C141 H14F . . . 109.49(91) no
H14D C141 H14E . . . 109.42(146) no
H14D C141 H14F . . . 109.54(147) no
H14E C141 H14F . . . 109.49(142) no
C139 C142 H14G . . . 109.42(145) no
C139 C142 H14H . . . 109.55(130) no
C139 C142 H14I . . . 109.44(139) no
H14G C142 H14H . . . 109.48(159) no
H14G C142 H14I . . . 109.32(166) no
H14H C142 H14I . . . 109.62(147) no
C146 C147 C148 . . . 112.51(85) no
C146 C147 C149 . . . 110.61(85) no
C146 C147 C150 . . . 107.22(83) no
C148 C147 C150 . . . 109.85(92) no
C149 C147 C148 . . . 109.88(89) no
C149 C147 C150 . . . 106.56(99) no
C147 C148 H14J . . . 109.60(96) no
C147 C148 H14K . . . 109.49(97) no
C147 C148 H14L . . . 109.52(99) no
H14J C148 H14K . . . 109.44(108) no
H14J C148 H14L . . . 109.50(107) no
H14K C148 H14L . . . 109.28(108) no
C147 C149 H14M . . . 109.34(109) no
C147 C149 H14N . . . 109.38(99) no
C147 C149 H14O . . . 109.45(97) no
H14M C149 H14N . . . 109.47(124) no
H14M C149 H14O . . . 109.59(155) no
H14N C149 H14O . . . 109.60(111) no
C147 C150 H15A . . . 109.49(100) no
C147 C150 H15B . . . 109.46(101) no
C147 C150 H15C . . . 109.47(104) no
H15A C150 H15B . . . 109.43(122) no
H15A C150 H15C . . . 109.51(133) no
H15B C150 H15C . . . 109.47(110) no
C159 C163 C165 . . . 108.24(115) no
C164 C163 C159 . . . 109.51(98) no
C164 C163 C165 . . . 106.84(140) no
C166 C163 C159 . . . 110.41(93) no
C166 C163 C164 . . . 104.32(119) no
C166 C163 C165 . . . 117.23(134) no
C163 C164 H16A . . . 109.47(133) no
C163 C164 H16B . . . 109.55(127) no
C163 C164 H16C . . . 109.50(128) no
H16A C164 H16B . . . 109.35(145) no
H16A C164 H16C . . . 109.46(144) no
H16B C164 H16C . . . 109.49(145) no
C163 C165 H16D . . . 109.36(190) no
C163 C165 H16E . . . 109.43(202) no
C163 C165 H16F . . . 109.4(18) no
H16D C165 H16E . . . 109.56(210) no
H16D C165 H16F . . . 109.57(223) no
H16E C165 H16F . . . 109.52(216) no
C163 C166 H16G . . . 109.33(109) no
C163 C166 H16H . . . 109.60(102) no
C163 C166 H16I . . . 109.52(111) no
H16G C166 H16H . . . 109.43(111) no
H16G C166 H16I . . . 109.38(138) no
H16H C166 H16I . . . 109.58(119) no
C167 C168 H168 . . . 119.40(79) no
C167 C168 C169 . . . 121.12(77) no
C169 C168 H168 . . . 119.48(81) no
C170 C169 C168 . . . 123.39(90) no
C170 C169 H169 . . . 118.37(85) no
C168 C169 H169 . . . 118.24(81) no
C170 C171 H171 . . . 119.91(93) no
C170 C171 C172 . . . 120.16(82) no
C172 C171 H171 . . . 119.93(106) no
C167 C172 C171 . . . 120.55(94) no
C167 C172 H172 . . . 119.75(94) no
C171 C172 H172 . . . 119.71(94) no
C184 C183 C182 . . . 110.93(77) no
C184 C183 C185 . . . 103.01(107) no
C184 C183 C186 . . . 120.44(122) no
C185 C183 C182 . . . 109.73(88) no
C185 C183 C186 . . . 108.14(117) no
C186 C183 C182 . . . 104.39(87) no
C183 C184 H18A . . . 109.58(120) no
C183 C184 H18B . . . 109.51(102) no
C183 C184 H18C . . . 109.46(145) no
H18A C184 H18B . . . 109.48(132) no
H18A C184 H18C . . . 109.42(161) no
H18B C184 H18C . . . 109.38(128) no
C183 C185 H18D . . . 109.51(117) no
C183 C185 H18E . . . 109.4(13) no
C183 C185 H18F . . . 109.54(117) no
H18D C185 H18E . . . 109.39(128) no
H18D C185 H18F . . . 109.6(11) no
H18E C185 H18F . . . 109.39(136) no
C183 C186 H18G . . . 109.39(103) no
C183 C186 H18H . . . 109.49(107) no
C183 C186 H18I . . . 109.41(108) no
H18G C186 H18H . . . 109.61(128) no
H18G C186 H18I . . . 109.42(150) no
H18H C186 H18I . . . 109.51(163) no
C197 C199 C200 . . . 112.61(76) no
C197 C199 C201 . . . 115.31(109) no
C197 C199 C202 . . . 108.94(110) no
C200 C199 C201 . . . 106.14(117) no
C202 C199 C200 . . . 109.89(135) no
C202 C199 C201 . . . 103.5(14) no
C199 C200 H20A . . . 109.43(114) no
C199 C200 H20B . . . 109.43(85) no
C199 C200 H20C . . . 109.62(100) no
H20A C200 H20B . . . 109.28(99) no
H20A C200 H20C . . . 109.48(106) no
H20B C200 H20C . . . 109.59(101) no
C199 C201 H20D . . . 109.29(154) no
C199 C201 H20E . . . 109.35(155) no
C199 C201 H20F . . . 109.48(169) no
H20D C201 H20E . . . 109.50(202) no
H20D C201 H20F . . . 109.60(214) no
H20E C201 H20F . . . 109.60(206) no
C199 C202 H20G . . . 109.55(152) no
C199 C202 H20H . . . 109.58(164) no
C199 C202 H20I . . . 109.53(158) no
H20G C202 H20H . . . 109.36(149) no
H20G C202 H20I . . . 109.35(153) no
H20H C202 H20I . . . 109.45(214) no
C221 C223 C224 . . . 110.64(92) no
C225 C223 C221 . . . 112.03(99) no
C225 C223 C224 . . . 93.85(113) no
C225 C223 C226 . . . 98.95(107) no
C226 C223 C221 . . . 109.63(92) no
C226 C223 C224 . . . 128.91(115) no
C223 C224 H22D . . . 109.28(126) no
C223 C224 H22E . . . 109.49(115) no
C223 C224 H22F . . . 109.48(135) no
H22D C224 H22E . . . 109.47(142) no
H22D C224 H22F . . . 109.48(168) no
H22E C224 H22F . . . 109.63(143) no
C223 C225 H22G . . . 109.56(126) no
C223 C225 H22H . . . 109.43(128) no
C223 C225 H22I . . . 109.43(132) no
H22G C225 H22H . . . 109.51(142) no
H22G C225 H22I . . . 109.51(141) no
H22H C225 H22I . . . 109.39(145) no
C223 C226 H22J . . . 109.57(129) no
C223 C226 H22K . . . 109.64(132) no
C223 C226 H22L . . . 109.39(126) no
H22J C226 H22K . . . 109.54(147) no
H22J C226 H22L . . . 109.32(161) no
H22K C226 H22L . . . 109.37(173) no
C235 C230 C206 . . . 111.89(105) no
C238 C230 C206 . . . 109.08(115) no
C238 C230 C235 . . . 109.57(132) no
C238 C230 C239 . . . 103.39(117) no
C239 C230 C206 . . . 108.29(103) no
C239 C230 C235 . . . 114.21(128) no
C230 C235 H23D . . . 109.57(152) no
C230 C235 H23E . . . 109.48(155) no
C230 C235 H23F . . . 109.61(134) no
H23D C235 H23E . . . 109.31(180) no
H23D C235 H23F . . . 109.50(159) no
H23E C235 H23F . . . 109.36(161) no
C230 C238 H23G . . . 109.44(153) no
C230 C238 H23H . . . 109.51(149) no
C230 C238 H23I . . . 109.37(136) no
H23G C238 H23H . . . 109.62(180) no
H23G C238 H23I . . . 109.43(157) no
H23H C238 H23I . . . 109.45(168) no
C230 C239 H23J . . . 109.61(108) no
C230 C239 H23K . . . 109.47(127) no
C230 C239 H23L . . . 109.53(111) no
H23J C239 H23K . . . 109.38(151) no
H23J C239 H23L . . . 109.49(139) no
H23K C239 H23L . . . 109.35(125) no

loop_
_geom_bond_atom_site_label_1
_geom_bond_atom_site_label_2
_geom_bond_site_symmetry_1
_geom_bond_site_symmetry_2
_geom_bond_distance
_geom_bond_publ_flag
N1 C1 . . 1.4659(66) no
N1 C25 . . 1.4782(63) no
N1 C216 . . 1.4180(59) no
C1 C2 . . 1.4399(79) no
C1 C17 . . 1.3011(83) no
N2 C17 . . 1.4570(62) no
N2 C41 . . 1.4387(55) no
N2 C49 . . 1.4139(60) no
C2 C3 . . 1.3776(85) no
C2 C15 . . 1.4225(70) no
N3 C58 . . 1.4622(55) no
N3 C61 . . 1.4539(53) no
N3 C85 . . 1.4463(60) no
C3 H3 . . 0.9507(56) no
C3 C4 . . 1.4310(87) no
C4 C5 . . 1.5485(95) no
C4 C9 . . 1.3607(81) no
N4 C80 . . 1.4481(58) no
N4 C101 . . 1.4028(58) no
N4 C109 . . 1.4079(57) no
N5 C118 . . 1.4750(67) no
N5 C119 . . 1.4050(67) no
N5 C143 . . 1.4421(66) no
C5 C6 . . 1.4719(104) no
C5 C7 . . 1.5211(102) no
C5 C8 . . 1.5526(109) no
C6 H6A . . 0.9800(77) no
C6 H6B . . 0.9800(68) no
C6 H6C . . 0.9805(72) no
N6 C135 . . 1.4574(71) no
N6 C162 . . 1.4037(66) no
N6 C167 . . 1.4531(69) no
N7 C176 . . 1.4669(69) no
N7 C179 . . 1.4192(66) no
N7 C203 . . 1.4389(72) no
C7 H7A . . 0.9790(74) no
C7 H7B . . 0.9804(62) no
C7 H7C . . 0.9791(74) no
N8 C195 . . 1.4412(64) no
N8 C207 . . 1.4542(63) no
N8 C219 . . 1.3921(68) no
C8 H8A . . 0.9796(86) no
C8 H8B . . 0.9792(79) no
C8 H8C . . 0.9817(106) no
C9 H9 . . 0.9500(64) no
C9 C10 . . 1.3477(92) no
C10 C11 . . 1.4483(82) no
C10 C15 . . 1.4395(88) no
C11 H11 . . 0.9498(67) no
C11 C12 . . 1.3342(106) no
C12 H12 . . 0.9498(58) no
C12 C13 . . 1.4213(94) no
C13 C14 . . 1.4287(81) no
C13 C20 . . 1.3842(104) no
C14 C15 . . 1.4011(88) no
C14 C16 . . 1.4347(87) no
C16 C17 . . 1.4259(70) no
C16 C18 . . 1.3665(90) no
C18 H18 . . 0.9508(62) no
C18 C19 . . 1.4259(94) no
C19 C20 . . 1.3489(111) no
C19 C21 . . 1.5448(139) no
C20 H20 . . 0.9498(74) no
C25 C26 . . 1.4509(63) no
C25 C41 . . 1.3221(83) no
C26 C27 . . 1.3883(85) no
C26 C39 . . 1.4314(71) no
C27 H27 . . 0.9495(58) no
C27 C28 . . 1.4120(78) no
C28 C33 . . 1.4362(92) no
C28 C29 . . 1.5253(274) no
C33 H33 . . 0.9506(58) no
C33 C34 . . 1.3762(102) no
C34 C35 . . 1.3937(91) no
C34 C39 . . 1.4251(70) no
C35 H35 . . 0.9511(59) no
C35 C36 . . 1.3211(106) no
C36 H36 . . 0.9506(66) no
C36 C37 . . 1.4059(83) no
C37 C38 . . 1.3910(79) no
C37 C44 . . 1.3952(101) no
C38 C39 . . 1.3709(85) no
C38 C40 . . 1.4531(69) no
C40 C41 . . 1.4274(75) no
C40 C42 . . 1.3648(85) no
C42 H42 . . 0.9498(54) no
C42 C43 . . 1.4408(91) no
C43 C44 . . 1.3821(92) no
C43 C45 . . 1.4872(133) no
C44 H44 . . 0.9495(66) no
C49 C50 . . 1.3905(82) no
C49 C54 . . 1.3758(75) no
C50 H50 . . 0.9497(54) no
C50 C51 . . 1.3789(75) no
C51 H51 . . 0.9506(59) no
C51 C52 . . 1.4014(74) no
C52 C53 . . 1.3285(83) no
C52 C55 . . 1.5108(67) no
C53 H53 . . 0.9504(54) no
C53 C54 . . 1.4284(76) no
C54 H54 . . 0.9498(61) no
C55 C56 . . 1.4004(67) no
C55 C60 . . 1.3684(79) no
C56 H56 . . 0.9499(50) no
C56 C57 . . 1.3390(66) no
C57 H57 . . 0.9499(45) no
C57 C58 . . 1.3457(70) no
C58 C59 . . 1.3886(65) no
C59 H59 . . 0.9498(51) no
C59 C60 . . 1.3570(69) no
C60 H60 . . 0.9500(49) no
C61 C62 . . 1.4475(58) no
C61 C80 . . 1.3453(55) no
C62 C63 . . 1.4000(68) no
C62 C71 . . 1.3911(61) no
C63 H63 . . 0.9499(46) no
C63 C64 . . 1.3952(77) no
C64 C69 . . 1.4230(73) no
C64 C65 . . 1.5383(159) no
C69 H69 . . 0.9506(55) no
C69 C70 . . 1.3361(80) no
C70 C71 . . 1.4406(76) no
C70 C75 . . 1.4616(70) no
C71 C72 . . 1.4175(69) no
C72 C73 . . 1.4322(66) no
C72 C79 . . 1.4358(69) no
C73 C74 . . 1.4155(80) no
C73 C76 . . 1.3907(81) no
C74 H74 . . 0.9502(53) no
C74 C75 . . 1.3128(81) no
C75 H75 . . 0.9498(55) no
C76 H76 . . 0.9497(56) no
C76 C77 . . 1.3995(82) no
C77 C78 . . 1.4091(74) no
C77 C81 . . 1.5389(115) no
C78 H78 . . 0.9502(54) no
C78 C79 . . 1.3687(80) no
C79 C80 . . 1.4427(65) no
C85 C86 . . 1.4480(65) no
C85 C101 . . 1.3447(54) no
C86 C87 . . 1.4193(81) no
C86 C99 . . 1.3938(74) no
C87 H87 . . 0.9498(56) no
C87 C88 . . 1.3556(76) no
C88 C93 . . 1.4329(83) no
C88 C89 . . 1.5253(111) no
C93 H93 . . 0.9501(55) no
C93 C94 . . 1.3758(81) no
C94 C95 . . 1.4460(79) no
C94 C99 . . 1.3879(73) no
C95 H95 . . 0.9501(53) no
C95 C96 . . 1.3475(81) no
C96 H96 . . 0.9498(55) no
C96 C97 . . 1.4042(76) no
C97 C98 . . 1.4333(79) no
C97 C104 . . 1.3741(81) no
C98 C99 . . 1.4455(80) no
C98 C100 . . 1.3599(71) no
C100 C101 . . 1.4811(72) no
C100 C102 . . 1.4277(80) no
C102 H102 . . 0.9503(55) no
C102 C103 . . 1.3661(87) no
C103 C104 . . 1.3848(84) no
C103 C105 . . 1.5630(119) no
C104 H104 . . 0.9499(62) no
C109 C110 . . 1.4169(70) no
C109 C114 . . 1.3798(71) no
C110 H110 . . 0.9501(53) no
C110 C111 . . 1.3528(76) no
C111 H111 . . 0.9499(55) no
C111 C112 . . 1.3651(80) no
C112 C113 . . 1.3593(80) no
C112 C115 . . 1.5325(80) no
C113 H113 . . 0.9499(53) no
C113 C114 . . 1.4102(75) no
C114 H114 . . 0.9500(52) no
C115 C116 . . 1.3416(80) no
C115 C231 . . 1.359(8) no
C116 H116 . . 0.9501(58) no
C116 C117 . . 1.4215(81) no
C117 H117 . . 0.9502(56) no
C117 C118 . . 1.3836(80) no
C118 C232 . . 1.3779(79) no
C119 C120 . . 1.4787(83) no
C119 C135 . . 1.3182(80) no
C120 C121 . . 1.3936(88) no
C120 C133 . . 1.3751(80) no
C121 H121 . . 0.9494(71) no
C121 C122 . . 1.4063(112) no
C122 C127 . . 1.3742(113) no
C122 C123 . . 1.5489(138) no
C127 H127 . . 0.9505(75) no
C127 C128 . . 1.3619(101) no
C128 C129 . . 1.4008(85) no
C128 C133 . . 1.4591(89) no
C129 H129 . . 0.9497(67) no
C129 C130 . . 1.3490(106) no
C130 H130 . . 0.9502(59) no
C130 C131 . . 1.4589(93) no
C131 C132 . . 1.4019(80) no
C131 C138 . . 1.4077(101) no
C132 C133 . . 1.4371(88) no
C132 C134 . . 1.4109(84) no
C134 C135 . . 1.4568(79) no
C134 C136 . . 1.4094(82) no
C136 H136 . . 0.9494(59) no
C136 C137 . . 1.3526(81) no
C137 C138 . . 1.3989(93) no
C137 C139 . . 1.4964(93) no
C138 H138 . . 0.9488(61) no
C139 C140 . . 1.5040(168) no
C139 C141 . . 1.5573(144) no
C139 C142 . . 1.5515(188) no
C143 C144 . . 1.4473(75) no
C143 C162 . . 1.3702(80) no
C144 C145 . . 1.3950(89) no
C144 C153 . . 1.4033(81) no
C145 H145 . . 0.9502(61) no
C145 C146 . . 1.4019(87) no
C146 C151 . . 1.3620(97) no
C146 C147 . . 1.5174(131) no
C151 H151 . . 0.9498(69) no
C151 C152 . . 1.3673(107) no
C152 C153 . . 1.4511(87) no
C152 C157 . . 1.4192(99) no
C153 C154 . . 1.4350(91) no
C154 C155 . . 1.4034(90) no
C154 C161 . . 1.3937(79) no
C155 C156 . . 1.4278(97) no
C155 C158 . . 1.3501(107) no
C156 H156 . . 0.9492(74) no
C156 C157 . . 1.3194(107) no
C157 H157 . . 0.9508(66) no
C158 H158 . . 0.9492(71) no
C158 C159 . . 1.4071(99) no
C159 C160 . . 1.4245(95) no
C159 C163 . . 1.5252(134) no
C160 H160 . . 0.9501(61) no
C160 C161 . . 1.3946(85) no
C161 C162 . . 1.4246(79) no
C167 C168 . . 1.3639(107) no
C167 C172 . . 1.3485(121) no
C170 C173 . . 1.4926(84) no
C170 C169 . . 1.3502(123) no
C170 C171 . . 1.4045(110) no
C173 C174 . . 1.3531(82) no
C173 C178 . . 1.3491(95) no
C174 H174 . . 0.9501(61) no
C174 C175 . . 1.3832(85) no
C175 H175 . . 0.9496(58) no
C175 C176 . . 1.3249(86) no
C176 C177 . . 1.3584(81) no
C177 H177 . . 0.9499(61) no
C177 C178 . . 1.4208(95) no
C178 H178 . . 0.9499(70) no
C179 C180 . . 1.4393(72) no
C179 C195 . . 1.3481(80) no
C180 C181 . . 1.3811(80) no
C180 C193 . . 1.4172(75) no
C181 H181 . . 0.9493(55) no
C181 C182 . . 1.3874(87) no
C182 C187 . . 1.3589(91) no
C182 C183 . . 1.6300(131) no
C187 H187 . . 0.9499(60) no
C187 C188 . . 1.3711(81) no
C188 C189 . . 1.3941(79) no
C188 C193 . . 1.4466(73) no
C189 H189 . . 0.9501(59) no
C189 C190 . . 1.3675(82) no
C190 H190 . . 0.9503(57) no
C190 C191 . . 1.4131(80) no
C191 C192 . . 1.4184(76) no
C191 C198 . . 1.4277(81) no
C192 C193 . . 1.4142(80) no
C192 C194 . . 1.4008(70) no
C194 C195 . . 1.4578(76) no
C194 C196 . . 1.3853(80) no
C196 H196 . . 0.9497(52) no
C196 C197 . . 1.3969(78) no
C197 C198 . . 1.3924(81) no
C197 C199 . . 1.4977(123) no
C198 H198 . . 0.9496(56) no
C203 C204 . . 1.3945(78) no
C203 C219 . . 1.3829(80) no
C204 C205 . . 1.3982(82) no
C204 C248 . . 1.4172(87) no
C205 H205 . . 0.9497(62) no
C205 C206 . . 1.3994(94) no
C206 C240 . . 1.3985(110) no
C206 C230 . . 1.5412(157) no
C207 C208 . . 1.3488(74) no
C207 C212 . . 1.3726(76) no
C208 H208 . . 0.9502(55) no
C208 C209 . . 1.3928(75) no
C209 H209 . . 0.9502(53) no
C209 C210 . . 1.3450(78) no
C210 C211 . . 1.3879(75) no
C210 C213 . . 1.4825(68) no
C211 H211 . . 0.9501(56) no
C211 C212 . . 1.3879(75) no
C212 H212 . . 0.9504(53) no
C213 C214 . . 1.3768(79) no
C213 C218 . . 1.3738(75) no
C214 H214 . . 0.9493(55) no
C214 C215 . . 1.3786(75) no
C215 H215 . . 0.9508(56) no
C215 C216 . . 1.4195(75) no
C216 C217 . . 1.3752(78) no
C217 H217 . . 0.9494(55) no
C217 C218 . . 1.3604(74) no
C218 H218 . . 0.9491(56) no
C219 C249 . . 1.4420(85) no
C220 H220 . . 0.950(6) no
C220 C221 . . 1.3684(101) no
C220 C249 . . 1.4089(81) no
C221 C222 . . 1.4328(104) no
C221 C223 . . 1.5349(137) no
C222 H222 . . 0.9501(78) no
C222 C245 . . 1.4057(108) no
C231 H231 . . 0.9495(57) no
C231 C232 . . 1.3890(81) no
C232 H232 . . 0.9501(58) no
C240 H240 . . 0.9494(74) no
C240 C241 . . 1.4417(108) no
C241 C243 . . 1.4483(110) no
C241 C248 . . 1.4461(94) no
C243 H243 . . 0.9508(79) no
C243 C244 . . 1.3275(135) no
C244 H244 . . 0.9490(81) no
C244 C245 . . 1.4283(109) no
C245 C247 . . 1.4299(94) no
C247 C248 . . 1.4179(84) no
C247 C249 . . 1.4112(82) no
C21 C22 . . 1.4926(210) no
C21 C23 . . 1.5095(217) no
C21 C24 . . 1.4646(228) no
C22 H22A . . 1.0743(150) no
C22 H22B . . 0.9553(151) no
C22 H22C . . 1.0633(151) no
C23 H23A . . 0.9789(158) no
C23 H23B . . 0.9804(189) no
C23 H23C . . 0.9805(169) no
C24 H24A . . 0.9788(223) no
C24 H24B . . 0.9803(231) no
C24 H24C . . 0.9810(247) no
C29 C30 . . 1.4784(282) no
C29 C31 . . 1.4566(234) no
C29 C32 . . 1.4668(200) no
C30 H30A . . 0.9794(162) no
C30 H30B . . 0.9814(228) no
C30 H30C . . 0.9804(195) no
C31 H31A . . 0.9791(158) no
C31 H31B . . 0.9814(189) no
C31 H31C . . 0.9799(165) no
C32 H32A . . 0.9813(136) no
C32 H32B . . 0.9794(152) no
C32 H32C . . 0.9795(146) no
C45 C46 . . 1.4969(204) no
C45 C47 . . 1.4827(213) no
C45 C48 . . 1.4711(230) no
C46 H46A . . 0.9809(189) no
C46 H46B . . 0.9800(163) no
C46 H46C . . 0.9804(154) no
C47 H47A . . 0.9802(151) no
C47 H47B . . 0.9802(118) no
C47 H47C . . 0.9805(181) no
C48 H48D . . 0.9802(177) no
C48 H48E . . 0.9791(154) no
C48 H48F . . 0.9797(190) no
C65 C66 . . 1.5227(160) no
C65 C67 . . 1.4997(164) no
C65 C68 . . 1.4930(183) no
C66 H66A . . 0.9795(113) no
C66 H66B . . 0.9790(128) no
C66 H66C . . 0.9814(147) no
C67 H67A . . 0.9802(141) no
C67 H67B . . 0.9796(133) no
C67 H67C . . 0.9793(171) no
C68 H68A . . 0.9794(117) no
C68 H68B . . 0.9798(114) no
C68 H68C . . 0.9795(143) no
C81 C82 . . 1.4800(203) no
C81 C83 . . 1.4907(245) no
C81 C84 . . 1.5121(190) no
C82 H82A . . 0.9785(147) no
C82 H82B . . 0.9809(168) no
C82 H82C . . 0.9803(159) no
C83 H83A . . 0.9808(209) no
C83 H83B . . 0.9796(201) no
C83 H83C . . 0.9785(249) no
C84 H84A . . 0.9786(192) no
C84 H84B . . 0.9796(189) no
C84 H84C . . 0.9801(157) no
C89 C90 . . 1.5614(173) no
C89 C91 . . 1.5761(131) no
C89 C92 . . 1.5815(166) no
C90 H90A . . 0.9798(156) no
C90 H90B . . 0.9806(171) no
C90 H90C . . 0.9789(117) no
C91 H91A . . 0.9794(73) no
C91 H91B . . 0.9805(77) no
C91 H91C . . 0.9810(77) no
C92 H92A . . 0.9806(141) no
C92 H92B . . 0.9805(133) no
C92 H92C . . 0.9785(133) no
C105 C106 . . 1.5414(195) no
C105 C107 . . 1.5355(183) no
C105 C108 . . 1.5385(221) no
C106 H10A . . 0.9795(148) no
C106 H10B . . 0.9810(96) no
C106 H10C . . 0.9786(145) no
C107 H10D . . 0.9799(139) no
C107 H10E . . 0.9810(137) no
C107 H10F . . 0.9801(134) no
C108 H10G . . 0.9790(165) no
C108 H10H . . 0.9789(165) no
C108 H10I . . 0.9818(186) no
C123 C124 . . 1.5182(257) no
C123 C125 . . 1.5704(288) no
C123 C126 . . 1.5467(236) no
C124 H12A . . 0.9810(208) no
C124 H12B . . 0.9791(193) no
C124 H12C . . 0.9796(184) no
C125 H12D . . 0.9799(252) no
C125 H12E . . 0.9812(266) no
C125 H12F . . 0.9791(287) no
C126 H12G . . 0.9801(147) no
C126 H12H . . 0.9796(151) no
C126 H12I . . 0.9803(159) no
C140 H14A . . 0.9800(177) no
C140 H14B . . 0.9800(148) no
C140 H14C . . 0.9791(207) no
C141 H14D . . 0.9799(167) no
C141 H14E . . 0.9806(151) no
C141 H14F . . 0.9792(141) no
C142 H14G . . 0.9818(181) no
C142 H14H . . 0.9782(152) no
C142 H14I . . 0.980(17) no
C147 C148 . . 1.5579(160) no
C147 C149 . . 1.5414(160) no
C147 C150 . . 1.5760(161) no
C148 H14J . . 0.9788(112) no
C148 H14K . . 0.9815(112) no
C148 H14L . . 0.9809(114) no
C149 H14M . . 0.9801(165) no
C149 H14N . . 0.9799(114) no
C149 H14O . . 0.9785(138) no
C150 H15A . . 0.9800(136) no
C150 H15B . . 0.9805(119) no
C150 H15C . . 0.9796(131) no
C163 C164 . . 1.5093(208) no
C163 C165 . . 1.5412(282) no
C163 C166 . . 1.4924(187) no
C164 H16A . . 0.9810(154) no
C164 H16B . . 0.9805(148) no
C164 H16C . . 0.9792(150) no
C165 H16D . . 0.9792(223) no
C165 H16E . . 0.9797(231) no
C165 H16F . . 0.9796(232) no
C166 H16G . . 0.9814(134) no
C166 H16H . . 0.9790(114) no
C166 H16I . . 0.9797(140) no
C168 H168 . . 0.9507(76) no
C168 C169 . . 1.3747(131) no
C169 H169 . . 0.9495(79) no
C171 H171 . . 0.9492(108) no
C171 C172 . . 1.4301(151) no
C172 H172 . . 0.9498(95) no
C183 C184 . . 1.5259(187) no
C183 C185 . . 1.5583(208) no
C183 C186 . . 1.5670(192) no
C184 H18A . . 0.9797(155) no
C184 H18B . . 0.9802(123) no
C184 H18C . . 0.9809(188) no
C185 H18D . . 0.9792(123) no
C185 H18E . . 0.9817(150) no
C185 H18F . . 0.9793(133) no
C186 H18G . . 0.9797(138) no
C186 H18H . . 0.9786(155) no
C186 H18I . . 0.9809(171) no
C199 C200 . . 1.5103(169) no
C199 C201 . . 1.5464(238) no
C199 C202 . . 1.5024(272) no
C200 H20A . . 0.9818(115) no
C200 H20B . . 0.9805(100) no
C200 H20C . . 0.9781(110) no
C201 H20D . . 0.9798(205) no
C201 H20E . . 0.9798(208) no
C201 H20F . . 0.9786(230) no
C202 H20G . . 0.9813(153) no
C202 H20H . . 0.9801(212) no
C202 H20I . . 0.9801(199) no
C223 C224 . . 1.5754(189) no
C223 C225 . . 1.5269(213) no
C223 C226 . . 1.5278(186) no
C224 H22D . . 0.9809(163) no
C224 H22E . . 0.9791(142) no
C224 H22F . . 0.9790(179) no
C225 H22G . . 0.9791(146) no
C225 H22H . . 0.9805(151) no
C225 H22I . . 0.9804(148) no
C226 H22J . . 0.9799(153) no
C226 H22K . . 0.9793(176) no
C226 H22L . . 0.9820(177) no
C230 C235 . . 1.5351(228) no
C230 C238 . . 1.5183(226) no
C230 C239 . . 1.5307(195) no
C235 H23D . . 0.9802(185) no
C235 H23E . . 0.9818(186) no
C235 H23F . . 0.9795(154) no
C238 H23G . . 0.9792(185) no
C238 H23H . . 0.979(19) no
C238 H23I . . 0.9813(156) no
C239 H23J . . 0.9797(151) no
C239 H23K . . 0.9814(165) no
C239 H23L . . 0.9800(137) no

loop_
_geom_torsion_atom_site_label_1
_geom_torsion_atom_site_label_2
_geom_torsion_atom_site_label_3
_geom_torsion_atom_site_label_4
_geom_torsion_site_symmetry_1
_geom_torsion_site_symmetry_2
_geom_torsion_site_symmetry_3
_geom_torsion_site_symmetry_4
_geom_torsion
_geom_torsion_publ_flag
N1 C1 C2 C3 . . . . 9.62(76) no
N1 C1 C2 C17 . . . . -176.57(87) no
N1 C1 H18 N2 . . . . -1.27(32) no
N1 C1 H18 C18 . . . . 164.14(57) no
N1 C27 H27 C28 . . . . 177.28(47) no
N1 C27 H27 H42 . . . . -7.66(27) no
N1 C27 C44 N2 . . . . -0.45(12) no
N1 C27 C44 C43 . . . . 4.84(42) no
N1 H218 C219 H220 . . . . -32.84(18) no
C1 N1 C27 H27 . . . . 94.65(57) no
C1 N1 C27 C44 . . . . -78.21(48) no
C1 N1 H218 H217 . . . . 169.14(52) no
C1 N1 H218 C219 . . . . -17.85(50) no
C1 C2 C3 C4 . . . . -178.82(52) no
C1 C2 C17 C10 . . . . 171.53(68) no
C1 C2 C17 C16 . . . . 177.24(72) no
N2 H51 C52 H53 . . . . -15.67(123) no
N2 H51 H56 C55 . . . . 118.25(27) no
C2 C1 H18 N2 . . . . 179.55(47) no
C2 C1 H18 C18 . . . . -15.04(52) no
C2 C3 C4 C5 . . . . -177.67(53) no
C2 C3 C4 C9 . . . . 4.30(84) no
N3 H60 C61 C63 . . . . -79.18(40) no
N3 C64 C69 H69 . . . . 179.72(39) no
N3 C64 C69 H74 . . . . 3.09(84) no
N3 C64 H87 N4 . . . . 14.63(10) no
N3 C64 H87 C87 . . . . 72.18(52) no
N3 C88 C93 H93 . . . . -177.73(41) no
N3 C88 C93 H102 . . . . 3.99(28) no
N3 C88 C104 N4 . . . . 1.83(8) no
N3 C88 C104 C103 . . . . 3.95(38) no
C3 C2 C17 C10 . . . . -178.13(98) no
C3 C2 C17 C16 . . . . -172.42(80) no
C3 C4 C5 C6 . . . . 66.90(73) no
C3 C4 C5 C7 . . . . -52.90(76) no
C3 C4 C5 C8 . . . . -177.14(58) no
C3 C4 C9 C10 . . . . -3.45(96) no
C4 C9 C10 C12 . . . . -175.69(77) no
C4 C9 C10 C17 . . . . 0.33(82) no
N4 H111 C112 H113 . . . . 15.63(138) no
N4 H111 H116 C115 . . . . 73.55(18) no
N5 H121 C241 C240 . . . . -136.66(47) no
N5 C122 C127 H127 . . . . -179.69(50) no
N5 C122 C127 H136 . . . . -0.71(41) no
N5 C122 C138 N6 . . . . 3.85(10) no
N5 C122 C138 C137 . . . . -1.74(42) no
N5 C146 C151 H151 . . . . -179.39(47) no
N5 C146 C151 H156 . . . . 1.56(108) no
N5 C146 C174 N6 . . . . 42.16(14) no
N5 C146 C174 C173 . . . . 71.80(39) no
C5 C4 C9 C10 . . . . 178.75(62) no
N6 H174 C171 C172 . . . . -12.81(73) no
N6 H174 H18A C183 . . . . -161.52(46) no
N7 H178 C179 C181 . . . . -88.48(55) no
N7 C182 C187 H187 . . . . -178.12(42) no
N7 C182 C187 H196 . . . . 1.97(36) no
N7 C182 C198 N8 . . . . 0.16(9) no
N7 C182 C198 C197 . . . . 2.27(38) no
N7 C206 C207 C208 . . . . -138.43(43) no
N7 C206 C207 H22A . . . . -42.67(28) no
N7 C206 C222 N8 . . . . 2.09(10) no
N7 C206 C222 H22B . . . . -11.57(10) no
N8 H209 C210 H211 . . . . -11.64(123) no
N8 H209 H214 C213 . . . . -121.33(28) no
N8 C222 H22B H222 . . . . 172.14(74) no
N8 C222 H22B C22 . . . . -152.66(125) no
C9 C4 C5 C6 . . . . -115.29(73) no
C9 C4 C5 C7 . . . . 124.91(70) no
C9 C4 C5 C8 . . . . 0.66(93) no
C9 C10 C12 C13 . . . . 176.34(103) no
C9 C10 C17 C2 . . . . 2.02(44) no
C9 C10 C17 C16 . . . . -171.51(55) no
C10 C12 C13 C15 . . . . -0.20(29) no
C12 C10 C17 C2 . . . . -179.76(40) no
C12 C10 C17 C16 . . . . 6.70(37) no
C12 C13 C15 C16 . . . . -176.37(46) no
C12 C13 C15 C25 . . . . -174.99(36) no
C13 C15 C16 C17 . . . . -172.16(40) no
C13 C15 C16 C18 . . . . 6.81(84) no
C13 C15 C25 H20 . . . . -1.76(19) no
C15 C16 C17 C2 . . . . -3.04(25) no
C15 C16 C17 C10 . . . . 0.21(16) no
C15 C16 C18 H18 . . . . 169.69(59) no
C15 C16 C18 C19 . . . . -10.27(123) no
C16 C15 C25 H20 . . . . -0.38(17) no
C16 C18 H18 C1 . . . . 3.32(43) no
C16 C18 H18 N2 . . . . 11.92(62) no
C16 C18 C19 H20 . . . . 0.64(125) no
C17 C2 C3 C4 . . . . 175.69(59) no
C17 C10 C12 C13 . . . . -0.11(38) no
C17 C16 C18 H18 . . . . -11.55(96) no
C17 C16 C18 C19 . . . . 168.49(58) no
C18 C16 C17 C2 . . . . 177.62(55) no
C18 C16 C17 C10 . . . . -179.14(67) no
C18 C19 H20 C25 . . . . -0.56(65) no
C18 C19 H20 H22C . . . . -117.62(98) no
H18 C1 C2 C3 . . . . -171.12(40) no
H18 C1 C2 C17 . . . . 2.70(35) no
H18 N2 C44 C27 . . . . 149.71(15) no
H18 N2 C44 C43 . . . . -23.50(49) no
H18 N2 H51 C52 . . . . -70.41(17) no
H18 N2 H51 H56 . . . . -89.45(8) no
H18 C18 C19 H20 . . . . -179.32(64) no
C19 C18 H18 C1 . . . . -176.71(75) no
C19 C18 H18 N2 . . . . -168.12(55) no
C19 H20 C25 C15 . . . . 174.46(40) no
C19 H20 H22C C23 . . . . -41.85(43) no
C19 H20 H22C C24 . . . . -86.94(65) no
C19 H20 H22C C29 . . . . 40.55(30) no
C25 C15 C16 C17 . . . . 9.21(25) no
C25 C15 C16 C18 . . . . -171.82(92) no
C25 H20 H22C C23 . . . . -76.37(32) no
C25 H20 H22C C24 . . . . -121.47(59) no
C25 H20 H22C C29 . . . . 6.02(10) no
C27 N1 C1 C2 . . . . -76.76(63) no
C27 N1 C1 H18 . . . . 104.05(45) no
C27 N1 H218 H217 . . . . -23.05(12) no
C27 N1 H218 C219 . . . . 149.96(14) no
C27 H27 C28 H33 . . . . -2.97(103) no
C27 H27 H42 H36 . . . . -3.54(38) no
C27 H27 H42 C42 . . . . -2.22(54) no
H27 C27 C44 N2 . . . . -10.45(58) no
H27 C27 C44 C43 . . . . -5.16(77) no
H27 C28 H33 H35 . . . . 9.29(122) no
H27 C28 H33 H30C . . . . -129.04(124) no
C28 H27 H42 H36 . . . . -0.50(17) no
C28 H27 H42 C42 . . . . 0.82(42) no
C28 H33 H35 H36 . . . . 1.67(21) no
C28 H33 H30C C31 . . . . -54.46(45) no
C28 H33 H30C C32 . . . . -117.61(56) no
C28 H33 H30C C45 . . . . 45.71(29) no
H33 H35 H36 C37 . . . . -5.78(17) no
H33 H35 H36 H42 . . . . -5.57(1) no
H35 H33 H30C C31 . . . . -134.78(36) no
H35 H33 H30C C32 . . . . 162.06(49) no
H35 H33 H30C C45 . . . . -34.61(10) no
H35 H36 C37 C39 . . . . 0.95(28) no
H35 H36 H42 H27 . . . . 2.93(0) no
H35 H36 H42 C42 . . . . -5.08(235) no
H36 C37 C39 C41 . . . . -176.89(27) no
C37 H36 H42 H27 . . . . 3.74(64) no
C37 H36 H42 C42 . . . . -4.28(243) no
C37 C39 C41 C42 . . . . -4.10(25) no
C37 C39 C41 H50 . . . . 47.96(26) no
C39 C41 C42 H42 . . . . -175.71(36) no
C39 C41 C42 C43 . . . . 5.68(94) no
C39 C41 H50 C50 . . . . 153.40(38) no
C41 C42 H42 H27 . . . . 6.90(13) no
C41 C42 H42 H36 . . . . 178.30(246) no
C41 C42 C43 C44 . . . . -1.75(128) no
C41 C42 C43 H44 . . . . -0.70(149) no
C42 C41 H50 C50 . . . . -135.51(37) no
C42 C43 C44 N2 . . . . 0.82(32) no
C42 C43 C44 C27 . . . . -4.55(60) no
C42 C43 H44 C50 . . . . 54.02(65) no
H42 H27 C28 H33 . . . . -7.34(111) no
H42 H36 C37 C39 . . . . -178.30(86) no
H42 C42 C43 C44 . . . . 179.84(58) no
H42 C42 C43 H44 . . . . -179.11(54) no
C43 C42 H42 H27 . . . . -173.86(70) no
C43 C42 H42 H36 . . . . -2.47(191) no
C43 H44 C50 H50 . . . . 164.61(128) no
C43 H44 C50 H46C . . . . 56.35(44) no
C44 N2 H18 C1 . . . . -133.01(23) no
C44 N2 H18 C18 . . . . -146.34(38) no
C44 N2 H51 C52 . . . . -175.49(18) no
C44 N2 H51 H56 . . . . 165.46(8) no
C44 C27 H27 C28 . . . . -171.16(99) no
C44 C27 H27 H42 . . . . 3.89(34) no
C44 C43 H44 C50 . . . . 56.27(72) no
H44 C43 C44 N2 . . . . -177.59(46) no
H44 C43 C44 C27 . . . . 177.04(72) no
H44 C50 H50 C41 . . . . 63.71(105) no
H44 C50 H46C C47 . . . . -70.94(38) no
H44 C50 H46C C48 . . . . -18.12(51) no
H44 C50 H46C C65 . . . . 173.48(12) no
H50 C41 C42 H42 . . . . 64.55(31) no
H50 C41 C42 C43 . . . . -114.06(94) no
H50 C50 H46C C47 . . . . -89.68(52) no
H50 C50 H46C C48 . . . . -36.86(68) no
H50 C50 H46C C65 . . . . 154.74(47) no
H51 N2 H18 C1 . . . . 148.09(21) no
H51 N2 H18 C18 . . . . 134.76(37) no
H51 N2 C44 C27 . . . . -123.39(10) no
H51 N2 C44 C43 . . . . 63.40(47) no
H51 C52 H53 H54 . . . . 14.76(129) no
C52 H51 H56 C55 . . . . 80.65(39) no
C52 H53 H54 C55 . . . . 0.95(21) no
C52 H53 H54 H57 . . . . -73.44(15) no
H53 H54 C55 H56 . . . . -41.77(9) no
H53 H54 H57 C58 . . . . 62.44(12) no
H53 H54 H57 C63 . . . . -34.00(14) no
H54 C55 H56 H51 . . . . -60.80(21) no
H54 H57 C58 H59 . . . . 18.78(107) no
H54 H57 C63 C61 . . . . 150.95(12) no
C55 H54 H57 C58 . . . . -18.45(19) no
C55 H54 H57 C63 . . . . -114.9(2) no
H56 H51 C52 H53 . . . . 123.91(143) no
H57 H54 C55 H56 . . . . -14.60(3) no
H57 C58 H59 H60 . . . . -7.29(108) no
C58 H57 C63 C61 . . . . 55.25(18) no
C58 H59 H60 N3 . . . . -1.25(16) no
C58 H59 H60 C61 . . . . 9.92(14) no
H59 H60 C61 C63 . . . . -112.38(18) no
H60 N3 C64 C69 . . . . -141.31(35) no
H60 N3 C64 H87 . . . . 75.55(11) no
H60 N3 C88 C93 . . . . 95.19(38) no
H60 N3 C88 C104 . . . . 99.27(8) no
H60 C61 C63 H57 . . . . -42.96(8) no
C63 H57 C58 H59 . . . . 150.96(107) no
C64 N3 H60 H59 . . . . -144.25(19) no
C64 N3 H60 C61 . . . . 78.63(39) no
C64 N3 C88 C93 . . . . -144.07(38) no
C64 N3 C88 C104 . . . . -139.99(12) no
C64 C69 H69 C71 . . . . -175.25(128) no
C64 C69 H74 C74 . . . . -4.46(87) no
C64 C69 H74 C75 . . . . -147.64(334) no
C69 C64 H87 N4 . . . . -41.21(53) no
C69 C64 H87 C87 . . . . 16.34(77) no
C69 H69 C71 C72 . . . . -176.36(112) no
C69 H69 C71 H66C . . . . 37.2(9) no
C69 H74 C75 H75 . . . . -148.05(335) no
C69 H74 C75 C87 . . . . 51.99(299) no
H69 C69 H74 C74 . . . . 178.50(76) no
H69 C69 H74 C75 . . . . 35.31(300) no
H69 C71 C72 C74 . . . . 0.71(52) no
H69 C71 H66C C67 . . . . -73.22(27) no
H69 C71 H66C C68 . . . . -24.00(29) no
H69 C71 H66C C81 . . . . 124.86(41) no
C71 C72 C74 H74 . . . . -175.10(94) no
C71 C72 C74 C77 . . . . 179.71(35) no
C72 C71 H66C C67 . . . . 162.17(80) no
C72 C71 H66C C68 . . . . -148.61(80) no
C72 C71 H66C C81 . . . . 0.25(64) no
C72 C74 H74 C69 . . . . 173.17(139) no
C72 C74 H74 C75 . . . . 176.44(137) no
C72 C74 C77 C76 . . . . 178.66(102) no
C74 H74 C75 H75 . . . . 177.83(80) no
C74 H74 C75 C87 . . . . 17.86(59) no
H74 C69 H69 C71 . . . . 3.04(76) no
H74 C74 C77 C76 . . . . 1.30(92) no
H74 C75 H75 C76 . . . . -2.94(34) no
H74 C75 H75 H78 . . . . -7.93(138) no
H74 C75 C87 C85 . . . . -34.45(28) no
H74 C75 C87 H87 . . . . -151.28(42) no
C75 H75 C76 C77 . . . . -3.86(89) no
C75 H75 H78 C80 . . . . -3.39(160) no
C75 C87 H87 N4 . . . . 44.40(22) no
C75 C87 H87 C64 . . . . -12.17(25) no
H75 C75 C87 C85 . . . . 173.76(53) no
H75 C75 C87 H87 . . . . 56.93(61) no
H75 C76 C77 C74 . . . . 1.60(33) no
H75 H78 C80 C85 . . . . -146.30(25) no
H75 H78 C80 H82C . . . . 55.75(10) no
C76 H75 H78 C80 . . . . -176.01(22) no
C77 C74 H74 C69 . . . . 177.17(69) no
C77 C74 H74 C75 . . . . -179.56(68) no
H78 H75 C76 C77 . . . . -1.17(62) no
H78 C80 C85 C87 . . . . 142.17(31) no
H78 C80 H82C C83 . . . . -20.2(4) no
H78 C80 H82C C84 . . . . -59.69(36) no
H78 C80 H82C C89 . . . . -36.38(96) no
C80 C85 C87 C75 . . . . -3.67(27) no
C80 C85 C87 H87 . . . . 44.14(53) no
C85 C80 H82C C83 . . . . -61.87(52) no
C85 C80 H82C C84 . . . . -101.36(49) no
C85 C80 H82C C89 . . . . -78.05(103) no
C85 C87 H87 N4 . . . . -3.10(12) no
C85 C87 H87 C64 . . . . -59.67(48) no
C87 C75 H75 C76 . . . . 155.64(84) no
C87 C75 H75 H78 . . . . 150.65(188) no
H87 N4 C104 C88 . . . . -0.80(6) no
H87 N4 C104 C103 . . . . -178.13(44) no
H87 N4 H111 C112 . . . . -77.51(21) no
H87 N4 H111 H116 . . . . -123.81(9) no
H87 C64 C69 H69 . . . . -150.83(39) no
H87 C64 C69 H74 . . . . 32.54(102) no
C88 N3 H60 H59 . . . . -46.69(10) no
C88 N3 H60 C61 . . . . 176.18(42) no
C88 N3 C64 C69 . . . . 131.47(38) no
C88 N3 C64 H87 . . . . -11.67(8) no
C88 C93 H93 C95 . . . . -178.23(63) no
C88 C93 H102 H96 . . . . 177.95(36) no
C88 C93 H102 C102 . . . . 179.25(73) no
C93 C88 C104 N4 . . . . 176.87(43) no
C93 C88 C104 C103 . . . . 178.99(57) no
C93 H93 C95 H95 . . . . 179.83(51) no
C93 H93 C95 H90C . . . . 61.20(38) no
H93 C93 H102 H96 . . . . 0.70(64) no
H93 C93 H102 C102 . . . . 2.00(88) no
H93 C95 H95 H96 . . . . -178.28(19) no
H93 C95 H90C C91 . . . . -24.14(18) no
H93 C95 H90C C92 . . . . -65.02(31) no
H93 C95 H90C C105 . . . . -147.47(28) no
C95 H95 H96 C97 . . . . -0.43(41) no
C95 H95 H96 H102 . . . . 0.70(38) no
H95 C95 H90C C91 . . . . -79.95(35) no
H95 C95 H90C C92 . . . . -120.84(43) no
H95 C95 H90C C105 . . . . 156.71(46) no
H95 H96 C97 C99 . . . . 0.01(26) no
H95 H96 H102 C93 . . . . 0.66(7) no
H95 H96 H102 C102 . . . . -4.61(252) no
H96 C97 C99 C101 . . . . 179.71(24) no
C97 H96 H102 C93 . . . . 5.12(62) no
C97 H96 H102 C102 . . . . -0.15(259) no
C97 C99 C101 C102 . . . . -1.44(24) no
C97 C99 C101 H110 . . . . 141.65(192) no
C99 C101 C102 H102 . . . . -178.72(36) no
C99 C101 C102 C103 . . . . 1.00(89) no
C99 C101 H110 C110 . . . . -72.41(199) no
C101 C102 H102 C93 . . . . 3.76(42) no
C101 C102 H102 H96 . . . . 177.44(262) no
C101 C102 C103 C104 . . . . 0.84(121) no
C101 C102 C103 H104 . . . . 1.59(145) no
C102 C101 H110 C110 . . . . 70.51(39) no
C102 C103 C104 N4 . . . . -1.38(34) no
C102 C103 C104 C88 . . . . -3.91(65) no
C102 C103 H104 C110 . . . . 32.69(55) no
H102 C93 H93 C95 . . . . -1.36(50) no
H102 H96 C97 C99 . . . . -175.84(81) no
H102 C102 C103 C104 . . . . -179.49(56) no
H102 C102 C103 H104 . . . . -178.74(52) no
C103 C102 H102 C93 . . . . -176.07(103) no
C103 C102 H102 H96 . . . . -2.40(205) no
C103 H104 C110 H110 . . . . -56.64(71) no
C103 H104 C110 H10C . . . . 74.02(65) no
C104 N4 H87 C64 . . . . 147.09(10) no
C104 N4 H87 C87 . . . . 0.13(33) no
C104 N4 H111 C112 . . . . 46.29(21) no
C104 N4 H111 H116 . . . . -0.01(14) no
C104 C88 C93 H93 . . . . 177.06(77) no
C104 C88 C93 H102 . . . . -1.23(20) no
C104 C103 H104 C110 . . . . 34.27(75) no
H104 C103 C104 N4 . . . . 179.69(42) no
H104 C103 C104 C88 . . . . 177.16(72) no
H104 C110 H110 C101 . . . . -35.18(14) no
H104 C110 H10C C107 . . . . -83.80(35) no
H104 C110 H10C C108 . . . . -54.47(29) no
H104 C110 H10C C123 . . . . 179.88(12) no
H110 C101 C102 H102 . . . . 4.48(35) no
H110 C101 C102 C103 . . . . -175.81(84) no
H110 C110 H10C C107 . . . . -21.70(55) no
H110 C110 H10C C108 . . . . 7.63(55) no
H110 C110 H10C C123 . . . . -118.01(48) no
H111 N4 H87 C64 . . . . -77.11(13) no
H111 N4 H87 C87 . . . . 135.93(34) no
H111 N4 C104 C88 . . . . -144.86(12) no
H111 N4 C104 C103 . . . . 37.81(45) no
H111 C112 H113 H114 . . . . -17.31(146) no
C112 H111 H116 C115 . . . . 27.72(25) no
C112 H113 H114 C115 . . . . -3.25(24) no
C112 H113 H114 H117 . . . . -28.02(17) no
H113 H114 C115 H116 . . . . -139.07(34) no
H113 H114 H117 C118 . . . . 16.60(17) no
H113 H114 H117 C240 . . . . 120.45(3) no
H114 C115 H116 H111 . . . . -55.61(13) no
H114 H117 C118 C120 . . . . -142.70(14) no
H114 H117 C240 C241 . . . . -53.40(44) no
C115 H114 H117 C118 . . . . -43.15(38) no
C115 H114 H117 C240 . . . . 60.70(35) no
H116 H111 C112 H113 . . . . 157.66(149) no
H117 H114 C115 H116 . . . . -40.85(22) no
H117 C118 C120 H121 . . . . 104.03(22) no
H117 C240 C241 H121 . . . . -3.39(1) no
C118 H117 C240 C241 . . . . 18.98(47) no
C118 C120 H121 N5 . . . . 26.05(17) no
C118 C120 H121 C241 . . . . -22.69(16) no
C120 H121 C241 C240 . . . . -47.03(47) no
H121 N5 C122 C127 . . . . 176.01(83) no
H121 N5 C122 C138 . . . . 176.19(39) no
H121 N5 C146 C151 . . . . -158.84(47) no
H121 N5 C146 C174 . . . . 132.74(18) no
C122 N5 H121 C120 . . . . -2.70(41) no
C122 N5 H121 C241 . . . . 61.32(38) no
C122 N5 C146 C151 . . . . -146.38(47) no
C122 N5 C146 C174 . . . . 145.21(21) no
C122 C127 H127 C129 . . . . -178.97(84) no
C122 C127 H136 H130 . . . . 179.0(5) no
C122 C127 H136 C136 . . . . 173.77(82) no
C127 C122 C138 N6 . . . . -176.36(59) no
C127 C122 C138 C137 . . . . 178.05(71) no
C127 H127 C129 H129 . . . . 177.08(62) no
C127 H127 C129 H12C . . . . -19.00(48) no
H127 C127 H136 H130 . . . . -2.68(82) no
H127 C127 H136 C136 . . . . -7.91(102) no
H127 C129 H129 H130 . . . . 177.52(21) no
H127 C129 H12C C125 . . . . 39.01(50) no
H127 C129 H12C C126 . . . . -14.57(40) no
H127 C129 H12C C140 . . . . 162.82(28) no
C129 H129 H130 C131 . . . . 2.32(48) no
C129 H129 H130 H136 . . . . 1.30(45) no
H129 C129 H12C C125 . . . . 54.49(63) no
H129 C129 H12C C126 . . . . 0.91(54) no
H129 C129 H12C C140 . . . . 178.30(52) no
H129 H130 C131 C133 . . . . -2.13(28) no
H129 H130 H136 C127 . . . . -1.38(9) no
H129 H130 H136 C136 . . . . 20.01(257) no
H130 C131 C133 C135 . . . . 176.74(27) no
C131 H130 H136 C127 . . . . -5.57(70) no
C131 H130 H136 C136 . . . . 15.83(266) no
C131 C133 C135 C136 . . . . 5.28(27) no
C131 C133 C135 C144 . . . . 147.20(23) no
C133 C135 C136 H136 . . . . 172.45(39) no
C133 C135 C136 C137 . . . . -11.85(98) no
C133 C135 C144 C143 . . . . 122.15(89) no
C135 C136 H136 C127 . . . . -9.56(44) no
C135 C136 H136 H130 . . . . -163.95(268) no
C135 C136 C137 C138 . . . . 7.6(13) no
C135 C136 C137 H138 . . . . 6.91(152) no
C136 C135 C144 C143 . . . . -121.82(93) no
C136 C137 C138 N6 . . . . -4.96(35) no
C136 C137 C138 C122 . . . . 1.74(68) no
C136 C137 H138 C143 . . . . 9.64(59) no
H136 C127 H127 C129 . . . . 2.94(63) no
H136 H130 C131 C133 . . . . 173.94(90) no
H136 C136 C137 C138 . . . . -177.30(58) no
H136 C136 C137 H138 . . . . -178.00(53) no
C137 C136 H136 C127 . . . . 172.82(106) no
C137 C136 H136 H130 . . . . 18.43(213) no
C137 H138 C143 C144 . . . . 102.67(57) no
C137 H138 C143 H145 . . . . 167.37(35) no
C138 N6 C174 C146 . . . . -147.33(16) no
C138 N6 C174 C173 . . . . 73.62(48) no
C138 N6 H174 C171 . . . . 45.60(32) no
C138 N6 H174 H18A . . . . -1.70(11) no
C138 C122 C127 H127 . . . . -179.91(99) no
C138 C122 C127 H136 . . . . -0.93(27) no
C138 C137 H138 C143 . . . . 8.12(69) no
H138 C137 C138 N6 . . . . 173.98(49) no
H138 C137 C138 C122 . . . . -179.32(83) no
H138 C143 C144 C135 . . . . 6.81(47) no
H138 C143 H145 C141 . . . . -27.35(18) no
H138 C143 H145 C142 . . . . -4.87(17) no
H138 C143 H145 C147 . . . . -134.64(36) no
C144 C135 C136 H136 . . . . 48.21(53) no
C144 C135 C136 C137 . . . . -136.09(87) no
C144 C143 H145 C141 . . . . 102.92(41) no
C144 C143 H145 C142 . . . . 125.40(43) no
C144 C143 H145 C147 . . . . -4.37(52) no
H145 C143 C144 C135 . . . . -88.98(83) no
C146 N5 H121 C120 . . . . 137.26(22) no
C146 N5 H121 C241 . . . . -158.72(18) no
C146 N5 C122 C127 . . . . 133.68(54) no
C146 N5 C122 C138 . . . . 133.86(14) no
C146 C151 H151 C153 . . . . 178.77(162) no
C146 C151 H156 C156 . . . . -0.03(111) no
C146 C151 H156 C157 . . . . 171.78(354) no
C151 C146 C174 N6 . . . . -80.46(41) no
C151 C146 C174 C173 . . . . -50.83(55) no
C151 H151 C153 C154 . . . . 177.52(137) no
C151 H151 C153 H14L . . . . 35.35(115) no
C151 H156 C157 H157 . . . . 174.00(352) no
C151 H156 C157 C173 . . . . 18.43(311) no
H151 C151 H156 C156 . . . . -179.18(95) no
H151 C151 H156 C157 . . . . -7.37(299) no
H151 C153 C154 C156 . . . . 0.11(60) no
H151 C153 H14L C149 . . . . -97.77(32) no
H151 C153 H14L C150 . . . . -47.81(24) no
H151 C153 H14L C163 . . . . 111.42(41) no
C153 C154 C156 H156 . . . . 177.46(110) no
C153 C154 C156 C159 . . . . -177.17(42) no
C154 C153 H14L C149 . . . . 151.07(91) no
C154 C153 H14L C150 . . . . -158.97(90) no
C154 C153 H14L C163 . . . . 0.26(75) no
C154 C156 H156 C151 . . . . -176.71(168) no
C154 C156 H156 C157 . . . . -177.65(162) no
C154 C156 C159 C158 . . . . -175.38(127) no
C156 H156 C157 H157 . . . . -178.58(98) no
C156 H156 C157 C173 . . . . 25.84(74) no
H156 C151 H151 C153 . . . . -1.71(97) no
H156 C156 C159 C158 . . . . 1.78(113) no
H156 C157 H157 C158 . . . . 2.92(42) no
H156 C157 H157 H160 . . . . 9.99(180) no
H156 C157 C173 C167 . . . . -107.18(28) no
H156 C157 C173 C174 . . . . 139.67(45) no
C157 H157 C158 C159 . . . . 6.68(111) no
C157 H157 H160 C162 . . . . 5.86(207) no
C157 C173 C174 N6 . . . . 35.61(19) no
C157 C173 C174 C146 . . . . 15.14(13) no
H157 C157 C173 C167 . . . . 156.70(111) no
H157 C157 C173 C174 . . . . 43.55(116) no
H157 C158 C159 C156 . . . . -1.82(42) no
H157 H160 C162 C167 . . . . -153.58(20) no
H157 H160 C162 H16C . . . . -92.15(21) no
C158 H157 H160 C162 . . . . 175.55(27) no
C159 C156 H156 C151 . . . . 179.22(86) no
C159 C156 H156 C157 . . . . 178.28(83) no
H160 H157 C158 C159 . . . . 3.04(77) no
H160 C162 C167 C173 . . . . 93.71(45) no
H160 C162 H16C C165 . . . . 75.94(48) no
H160 C162 H16C C166 . . . . 26.13(34) no
H160 C162 H16C C168 . . . . -142.54(34) no
C162 C167 C173 C157 . . . . -12.22(36) no
C162 C167 C173 C174 . . . . 73.84(69) no
C167 C162 H16C C165 . . . . -170.22(45) no
C167 C162 H16C C166 . . . . 139.97(31) no
C167 C162 H16C C168 . . . . -28.70(23) no
C167 C173 C174 N6 . . . . -0.24(10) no
C167 C173 C174 C146 . . . . -20.72(25) no
C173 C157 H157 C158 . . . . 97.65(123) no
C173 C157 H157 H160 . . . . 104.72(246) no
C174 N6 C138 C122 . . . . 100.60(12) no
C174 N6 C138 C137 . . . . -86.49(47) no
C174 N6 H174 C171 . . . . -30.31(48) no
C174 N6 H174 H18A . . . . -77.61(37) no
C174 C146 C151 H151 . . . . -148.20(56) no
C174 C146 C151 H156 . . . . 32.75(91) no
H174 N6 C138 C122 . . . . 92.33(11) no
H174 N6 C138 C137 . . . . -94.76(47) no
H174 N6 C174 C146 . . . . -40.60(39) no
H174 N6 C174 C173 . . . . -179.65(76) no
H174 C171 C172 C175 . . . . 7.99(81) no
C175 H175 C176 H177 . . . . 10.07(150) no
C175 H175 C181 C179 . . . . 84.61(43) no
C175 C183 H18A H174 . . . . -25.80(16) no
H175 C175 C172 C171 . . . . -143.09(169) no
H175 C175 C183 H18A . . . . 146.86(63) no
H175 C176 H177 H178 . . . . -15.61(161) no
C176 H175 C181 C179 . . . . 59.95(24) no
C176 H177 H178 N7 . . . . -3.9(2) no
C176 H177 H178 C179 . . . . 3.91(19) no
H177 H178 C179 C181 . . . . -113.71(22) no
H178 N7 C182 C187 . . . . -148.58(46) no
H178 N7 C182 C198 . . . . -145.31(12) no
H178 N7 C206 C207 . . . . 83.44(19) no
H178 N7 C206 C222 . . . . 104.57(10) no
H178 C179 C181 H175 . . . . -47.30(8) no
C181 H175 C176 H177 . . . . 149.38(160) no
C182 N7 H178 H177 . . . . -138.75(21) no
C182 N7 H178 C179 . . . . 73.24(52) no
C182 N7 C206 C207 . . . . -158.79(26) no
C182 N7 C206 C222 . . . . -137.65(14) no
C182 C187 H187 C189 . . . . 179.39(73) no
C182 C187 H196 H190 . . . . 178.04(43) no
C182 C187 H196 C196 . . . . 170.85(75) no
C187 C182 C198 N8 . . . . 176.41(50) no
C187 C182 C198 C197 . . . . 178.52(61) no
C187 H187 C189 H189 . . . . -173.80(54) no
C187 H187 C189 H18C . . . . -13.77(41) no
H187 C187 H196 H190 . . . . -1.81(69) no
H187 C187 H196 C196 . . . . -9.00(91) no
H187 C189 H189 H190 . . . . -173.26(20) no
H187 C189 H18C C185 . . . . -32.68(38) no
H187 C189 H18C C186 . . . . 23.59(31) no
H187 C189 H18C C199 . . . . 168.27(27) no
C189 H189 H190 C191 . . . . -4.19(43) no
C189 H189 H190 H196 . . . . -7.00(41) no
H189 C189 H18C C185 . . . . -13.48(50) no
H189 C189 H18C C186 . . . . 42.80(46) no
H189 C189 H18C C199 . . . . -172.53(48) no
H189 H190 C191 C193 . . . . 4.39(26) no
H189 H190 H196 C187 . . . . 5.67(8) no
H189 H190 H196 C196 . . . . 32.16(217) no
H190 C191 C193 C195 . . . . 179.33(25) no
C191 H190 H196 C187 . . . . -5.02(59) no
C191 H190 H196 C196 . . . . 21.47(224) no
C191 C193 C195 C196 . . . . 2.03(25) no
C191 C193 C195 C205 . . . . 151.82(20) no
C193 C195 C196 H196 . . . . 174.00(36) no
C193 C195 C196 C197 . . . . -11.02(93) no
C193 C195 C205 C204 . . . . -151.82(48) no
C195 C196 H196 C187 . . . . -7.97(42) no
C195 C196 H196 H190 . . . . -155.66(225) no
C195 C196 C197 C198 . . . . 11.62(120) no
C195 C196 C197 H198 . . . . 13.22(139) no
C196 C195 C205 C204 . . . . -53.83(63) no
C196 C197 C198 N8 . . . . -1.18(31) no
C196 C197 C198 C182 . . . . -3.68(60) no
C196 C197 H198 C204 . . . . 16.54(54) no
H196 C187 H187 C189 . . . . -0.78(54) no
H196 H190 C191 C193 . . . . 174.39(78) no
H196 C196 C197 C198 . . . . -174.07(53) no
H196 C196 C197 H198 . . . . -172.48(48) no
C197 C196 H196 C187 . . . . 174.68(98) no
C197 C196 H196 H190 . . . . 26.99(179) no
C197 H198 C204 C205 . . . . -161.86(50) no
C197 H198 C204 H20C . . . . 40.03(25) no
C198 N8 H209 C210 . . . . -19.62(20) no
C198 N8 H209 H214 . . . . 3.03(14) no
C198 N8 C222 C206 . . . . 117.98(14) no
C198 N8 C222 H22B . . . . -85.45(14) no
C198 C182 C187 H187 . . . . 177.82(83) no
C198 C182 C187 H196 . . . . -2.09(23) no
C198 C197 H198 C204 . . . . 20.04(59) no
H198 C197 C198 N8 . . . . -178.70(42) no
H198 C197 C198 C182 . . . . 178.80(72) no
H198 C204 C205 C195 . . . . 22.26(14) no
H198 C204 H20C C201 . . . . -108.07(40) no
H198 C204 H20C C202 . . . . -160.90(55) no
H198 C204 H20C C223 . . . . -166.14(14) no
C205 C195 C196 H196 . . . . 73.95(55) no
C205 C195 C196 C197 . . . . -111.07(90) no
C205 C204 H20C C201 . . . . -133.34(62) no
C205 C204 H20C C202 . . . . 173.83(73) no
C205 C204 H20C C223 . . . . 168.59(51) no
C206 N7 H178 H177 . . . . -44.24(13) no
C206 N7 H178 C179 . . . . 167.74(56) no
C206 N7 C182 C187 . . . . 129.53(49) no
C206 N7 C182 C198 . . . . 132.80(14) no
C206 C207 C208 C209 . . . . 156.10(52) no
C206 C207 H22A H244 . . . . -141.41(33) no
C206 C207 H22A C22 . . . . 152.88(98) no
C206 C222 H22B H222 . . . . -167.21(70) no
C206 C222 H22B C22 . . . . -132.01(125) no
C207 C206 C222 N8 . . . . 12.62(8) no
C207 C206 C222 H22B . . . . -1.04(7) no
C207 C208 C209 H243 . . . . 175.17(88) no
C207 C208 C209 H23F . . . . -121.23(69) no
C208 C207 H22A H244 . . . . -48.41(30) no
C208 C207 H22A C22 . . . . -114.12(101) no
C208 C209 H243 H244 . . . . -99.33(54) no
C208 C209 H23F C238 . . . . 21.79(57) no
C208 C209 H23F C239 . . . . -28.22(54) no
C209 H243 H244 C245 . . . . 22.46(21) no
C209 H243 H244 H22A . . . . 8.70(4) no
H209 N8 C198 C182 . . . . 131.20(15) no
H209 N8 C198 C197 . . . . -46.17(45) no
H209 N8 C222 C206 . . . . -109.12(10) no
H209 N8 C222 H22B . . . . 47.45(9) no
H209 C210 H211 H212 . . . . 11.60(129) no
C210 H209 H214 C213 . . . . -76.51(41) no
C210 H211 H212 C213 . . . . 1.67(21) no
C210 H211 H212 H215 . . . . 70.67(15) no
H211 H212 C213 H214 . . . . 55.34(13) no
H211 H212 H215 C216 . . . . -57.29(14) no
H211 H212 H215 H220 . . . . -147.44(1) no
H212 C213 H214 H209 . . . . 62.84(22) no
H212 H215 C216 H217 . . . . -15.75(113) no
H212 H215 H220 C219 . . . . 44.07(12) no
C213 H212 H215 C216 . . . . 19.96(21) no
C213 H212 H215 H220 . . . . -70.19(16) no
H214 H209 C210 H211 . . . . -143.49(149) no
H215 H212 C213 H214 . . . . 17.95(4) no
H215 C216 H217 H218 . . . . 0.81(114) no
C216 H215 H220 C219 . . . . -46.90(19) no
C216 H217 H218 N1 . . . . -0.50(18) no
C216 H217 H218 C219 . . . . -20.78(25) no
H217 H218 C219 H220 . . . . -18.42(31) no
H218 N1 C1 C2 . . . . 84.74(58) no
H218 N1 C1 H18 . . . . -94.45(45) no
H218 N1 C27 H27 . . . . -73.73(32) no
H218 N1 C27 C44 . . . . 113.40(9) no
H218 C219 H220 H215 . . . . 19.89(6) no
H220 H215 C216 H217 . . . . 14.22(113) no
C222 N8 C198 C182 . . . . -122.46(15) no
C222 N8 C198 C197 . . . . 60.16(44) no
C222 N8 H209 C210 . . . . -141.61(19) no
C222 N8 H209 H214 . . . . -118.97(9) no
C222 C206 C207 C208 . . . . 68.14(33) no
C222 C206 C207 H22A . . . . 163.90(23) no
H222 H231 C232 C21 . . . . -68.77(21) no
H222 H231 H22F C225 . . . . 36.52(38) no
H222 H231 H22F C226 . . . . 46.34(27) no
H222 H231 H22F C230 . . . . -39.74(9) no
H231 H222 H22B C222 . . . . 34.48(63) no
H231 H222 H22B C22 . . . . -109.03(128) no
H231 C232 C21 C248 . . . . 97.13(26) no
H231 C232 C21 C22 . . . . 16.74(101) no
C232 H231 H22F C225 . . . . 34.35(41) no
C232 H231 H22F C226 . . . . 44.17(32) no
C232 H231 H22F C230 . . . . -41.92(19) no
C232 C21 C22 H22A . . . . 3.52(71) no
C232 C21 C22 H22B . . . . -125.36(184) no
C240 H117 C118 C120 . . . . 120.66(14) no
H243 C209 H23F C238 . . . . 74.19(37) no
H243 C209 H23F C239 . . . . 24.18(32) no
H243 H244 C245 C248 . . . . 4.09(33) no
H243 H244 H22A C207 . . . . 32.87(17) no
H243 H244 H22A C22 . . . . 152.20(92) no
H244 C245 C248 C21 . . . . -165.84(31) no
C245 H244 H22A C207 . . . . -24.83(75) no
C245 H244 H22A C22 . . . . 94.50(117) no
C245 C248 C21 C232 . . . . 151.69(24) no
C245 C248 C21 C22 . . . . -149.63(94) no
C248 C21 C22 H22A . . . . -59.16(113) no
C248 C21 C22 H22B . . . . 171.96(182) no
C21 C22 H22A C207 . . . . 104.98(125) no
C21 C22 H22A H244 . . . . 95.28(130) no
C21 C22 H22B C222 . . . . -160.66(209) no
C21 C22 H22B H222 . . . . -158.81(214) no
H22A C207 C208 C209 . . . . 1.40(54) no
H22A H244 C245 C248 . . . . 129.66(90) no
H22A C22 H22B C222 . . . . 63.96(102) no
H22A C22 H22B H222 . . . . 65.80(107) no
H22B H222 H231 C232 . . . . 149.24(17) no
H22B H222 H231 H22F . . . . -28.62(0) no
H22B C22 H22A C207 . . . . -119.31(98) no
H22B C22 H22A H244 . . . . -129.01(91) no
H22C H20 C25 C15 . . . . -140.01(15) no
H30C H33 H35 H36 . . . . 51.23(1) no
H46C C50 H50 C41 . . . . 122.17(21) no
H66C C71 C72 C74 . . . . 100.7(7) no
H82C C80 C85 C87 . . . . 167.21(28) no
H90C C95 H95 H96 . . . . -152.68(22) no
H10C C110 H110 C101 . . . . -57.89(29) no
H12C C129 H129 H130 . . . . 167.98(37) no
H14L C153 C154 C156 . . . . 81.72(83) no
H16C C162 C167 C173 . . . . 81.45(43) no
C171 H174 H18A C183 . . . . 175.75(48) no
C172 C175 H175 C176 . . . . 165.91(101) no
C172 C175 H175 C181 . . . . 119.77(45) no
C172 C175 C183 H18A . . . . 14.76(46) no
C183 C175 H175 C176 . . . . 74.67(65) no
C183 C175 H175 C181 . . . . 28.54(23) no
C183 C175 C172 C171 . . . . -76.02(160) no
H18A H174 C171 C172 . . . . 127.60(89) no
H18C C189 H189 H190 . . . . 174.94(33) no
H20C C204 C205 C195 . . . . 27.95(18) no
H22F H231 C232 C21 . . . . -68.24(20) no
H23F C209 H243 H244 . . . . -175.72(2) no
